data_1540497
loop_
_publ_author_name
'Xue, Jing Yang'
'Izumi, Tomoo'
'Yoshii, Asami'
'Ikemoto, Koki'
'Koretsune, Takashi'
'Akashi, Ryosuke'
'Arita, Ryotaro'
'Taka, Hideo'
'Kita, Hiroshi'
'Sato, Sota'
'Isobe, Hiroyuki'

_publ_section_title
;
 Aromatic hydrocarbon macrocycles for highly efficient organic
 light-emitting devices with single-layer architectures
;
_journal_issue 2
_journal_name_full 'Chem. Sci.'
_journal_page_first 896
_journal_paper_doi 10.1039/C5SC03807C
_journal_volume 7
_journal_year 2016
_chemical_formula_moiety 'C62.9 H62.9 Cl2.71'
_chemical_formula_sum 'C62.9 H62.9 Cl2.71'
_chemical_formula_weight 914.97
_chemical_name_systematic 8Me-[8]CMP
_space_group_crystal_system orthorhombic
_space_group_IT_number 61
_space_group_name_Hall '-P 2ac 2ab'
_space_group_name_H-M_alt 'P b c a'
_symmetry_space_group_name_Hall '-P 2ac 2ab'
_symmetry_space_group_name_H-M 'P b c a'
_atom_sites_solution_hydrogens geom
_atom_sites_solution_primary direct
_atom_sites_solution_secondary difmap
_audit_update_record
;
2015-03-19 deposited with the CCDC.
2015-11-04 downloaded from the CCDC.
;
_cell_angle_alpha 90.0000
_cell_angle_beta 90.0000
_cell_angle_gamma 90.0000
_cell_formula_units_Z 8
_cell_length_a 14.3269(11)
_cell_length_b 17.0916(12)
_cell_length_c 42.481(3)
_cell_measurement_reflns_used 9237
_cell_measurement_temperature 93
_cell_measurement_theta_max 68.40
_cell_measurement_theta_min 25.60
_cell_volume 10402.3(13)
_computing_cell_refinement 'CrystalClear-SM Expert 2.1 b29'
_computing_data_collection 'CrystalClear-SM Expert 2.1 b29 (Rigaku, 2013)'
_computing_data_reduction 'CrystalClear-SM Expert 2.1 b29'
_computing_molecular_graphics 'CrystalStructure 4.1'
_computing_publication_material 'CrystalStructure 4.1 (Rigaku, 2014)'
_computing_structure_refinement 'SHELXL97 (Sheldrick, 2008)'
_computing_structure_solution 'Superflip (Palatinus, et al., 2007)'
_diffrn_ambient_temperature 93
_diffrn_detector_area_resol_mean 5.814
_diffrn_measured_fraction_theta_full 0.999
_diffrn_measured_fraction_theta_max 0.999
_diffrn_measurement_device_type 'Rigaku XtaLAB P200'
_diffrn_measurement_method \w
_diffrn_radiation_type 'Cu K\a'
_diffrn_radiation_wavelength 1.54187
_diffrn_reflns_av_R_equivalents 0.0300
_diffrn_reflns_laue_measured_fraction_full 0.000
_diffrn_reflns_laue_measured_fraction_max 0.000
_diffrn_reflns_limit_h_max 14
_diffrn_reflns_limit_h_min -17
_diffrn_reflns_limit_k_max 20
_diffrn_reflns_limit_k_min -20
_diffrn_reflns_limit_l_max 48
_diffrn_reflns_limit_l_min -51
_diffrn_reflns_number 65483
_diffrn_reflns_point_group_measured_fraction_full 0.000
_diffrn_reflns_point_group_measured_fraction_max 0.000
_diffrn_reflns_theta_full 68.360
_diffrn_reflns_theta_max 68.360
_diffrn_reflns_theta_min 3.722
_diffrn_standards_number 0
_exptl_absorpt_coefficient_mu 1.739
_exptl_absorpt_correction_T_max 0.706
_exptl_absorpt_correction_T_min 0.631
_exptl_absorpt_correction_type multi-scan
_exptl_absorpt_process_details 'REQAB (Rigaku, 1998)'
_exptl_crystal_colour colorless
_exptl_crystal_density_diffrn 1.168
_exptl_crystal_density_method 'not measured'
_exptl_crystal_description prism
_exptl_crystal_F_000 3890.96
_exptl_crystal_size_max 0.100
_exptl_crystal_size_mid 0.100
_exptl_crystal_size_min 0.100
_refine_diff_density_max 0.67
_refine_diff_density_min -0.47
_refine_ls_extinction_method none
_refine_ls_goodness_of_fit_ref 1.028
_refine_ls_hydrogen_treatment refxyz
_refine_ls_number_parameters 758
_refine_ls_number_reflns 9529
_refine_ls_number_restraints 189
_refine_ls_R_factor_all 0.0675
_refine_ls_R_factor_gt 0.0618
_refine_ls_shift/su_max 0.001
_refine_ls_structure_factor_coef Fsqd
_refine_ls_weighting_details 'w = 1/[\s^2^(Fo^2^)+(0.1126P)^2^+7.7706P] where P=(Fo^2^+2Fc^2^)/3'
_refine_ls_weighting_scheme calc
_refine_ls_wR_factor_gt 0.1835
_refine_ls_wR_factor_ref 0.1884
_reflns_number_gt 8362
_reflns_number_total 9529
_reflns_threshold_expression F^2^>2.0\s(F^2^)
_cod_data_source_file c5sc03807c2.cif
_cod_data_source_block 8Me-[8]CMP
_cod_depositor_comments 'Adding full bibliography for 1540494--1540499.cif.'
_cod_database_code 1540497

loop_
_symmetry_equiv_pos_site_id
_space_group_symop_operation_xyz
1 +X,+Y,+Z
2 1/2-X,1/2+Y,+Z
3 +X,1/2-Y,1/2+Z
4 1/2-X,-Y,1/2+Z
5 -X,-Y,-Z
6 1/2+X,1/2-Y,-Z
7 -X,1/2+Y,1/2-Z
8 1/2+X,+Y,1/2-Z

loop_
_atom_site_label
_atom_site_type_symbol
_atom_site_fract_x
_atom_site_fract_y
_atom_site_fract_z
_atom_site_U_iso_or_equiv
_atom_site_adp_type
_atom_site_occupancy
_atom_site_site_symmetry_multiplicity
_atom_site_calc_flag
C1 C 1.07907(13) 0.24274(12) 0.54754(5) 0.0252(4) Uani 1 8 d
H1 H 1.11251 0.20823 0.56097 0.0303 Uiso 1 8 d
C2 C 0.99489(13) 0.21821(11) 0.53415(4) 0.0244(4) Uani 1 8 d
C3 C 0.94670(13) 0.26916(11) 0.51424(4) 0.0244(4) Uani 1 8 d
H3 H 0.89062 0.25215 0.50446 0.0293 Uiso 1 8 d
C4 C 0.97950(13) 0.34446(12) 0.50849(4) 0.0252(4) Uani 1 8 d
C5 C 1.06380(13) 0.36720(12) 0.52195(5) 0.0257(4) Uani 1 8 d
H5 H 1.08736 0.4181 0.51775 0.0309 Uiso 1 8 d
C6 C 1.11462(13) 0.31718(12) 0.54147(4) 0.0251(4) Uani 1 8 d
C7 C 0.92283(15) 0.40226(12) 0.48963(5) 0.0304(4) Uani 1 8 d
H7 H 0.87465 0.37428 0.47773 0.0455 Uiso 1 8 d
H7A H 0.96386 0.43021 0.47499 0.0455 Uiso 1 8 d
H7B H 0.89318 0.43981 0.5039 0.0455 Uiso 1 8 d
C8 C 1.28151(13) 0.29404(12) 0.55735(4) 0.0261(4) Uani 1 8 d
H8 H 1.275 0.24092 0.55115 0.0313 Uiso 1 8 d
C9 C 1.20490(13) 0.34411(12) 0.55518(5) 0.0261(4) Uani 1 8 d
C10 C 1.21477(14) 0.42135(12) 0.56559(5) 0.0272(4) Uani 1 8 d
H10 H 1.16234 0.45537 0.5651 0.0326 Uiso 1 8 d
C11 C 1.29997(14) 0.44931(12) 0.57664(5) 0.0291(4) Uani 1 8 d
C12 C 1.37647(14) 0.39853(12) 0.57761(5) 0.0289(4) Uani 1 8 d
H12 H 1.43529 0.41744 0.58459 0.0347 Uiso 1 8 d
C13 C 1.36760(14) 0.32055(12) 0.56846(5) 0.0272(4) Uani 1 8 d
C14 C 1.30907(16) 0.53305(13) 0.58754(6) 0.0364(5) Uani 1 8 d
H14 H 1.31203 0.53444 0.61059 0.0546 Uiso 1 8 d
H14A H 1.25492 0.56315 0.58034 0.0546 Uiso 1 8 d
H14B H 1.36619 0.55589 0.57879 0.0546 Uiso 1 8 d
C15 C 1.43831(14) 0.19229(12) 0.58365(5) 0.0281(4) Uani 1 8 d
H15 H 1.3796 0.17765 0.59221 0.0338 Uiso 1 8 d
C16 C 1.44866(13) 0.26595(12) 0.57011(5) 0.0278(4) Uani 1 8 d
C17 C 1.53534(14) 0.28677(13) 0.55740(5) 0.0298(4) Uani 1 8 d
H17 H 1.54337 0.33732 0.5485 0.0357 Uiso 1 8 d
C18 C 1.61006(14) 0.23453(13) 0.55758(5) 0.0310(5) Uani 1 8 d
C19 C 1.59796(14) 0.16145(13) 0.57146(5) 0.0300(4) Uani 1 8 d
H19 H 1.64875 0.12573 0.57183 0.0360 Uiso 1 8 d
C20 C 1.51279(14) 0.13939(12) 0.58487(5) 0.0283(4) Uani 1 8 d
C21 C 1.70215(15) 0.25545(15) 0.54239(6) 0.0386(5) Uani 1 8 d
H21 H 1.69534 0.25435 0.51944 0.0579 Uiso 1 8 d
H21A H 1.74983 0.21755 0.5488 0.0579 Uiso 1 8 d
H21B H 1.72098 0.30801 0.54908 0.0579 Uiso 1 8 d
C22 C 1.44904(14) 0.05145(13) 0.62712(5) 0.0292(4) Uani 1 8 d
H22 H 1.41595 0.09472 0.63563 0.0350 Uiso 1 8 d
C23 C 1.50239(13) 0.06129(12) 0.59987(5) 0.0281(4) Uani 1 8 d
C24 C 1.54982(14) -0.00366(13) 0.58755(5) 0.0298(4) Uani 1 8 d
H24 H 1.58599 0.00238 0.56897 0.0358 Uiso 1 8 d
C25 C 1.54515(14) -0.07656(13) 0.60187(5) 0.0317(5) Uani 1 8 d
C26 C 1.49072(15) -0.08497(13) 0.62875(5) 0.0325(5) Uani 1 8 d
H26 H 1.48533 -0.13504 0.63829 0.0389 Uiso 1 8 d
C27 C 1.44383(14) -0.02148(13) 0.64202(5) 0.0304(4) Uani 1 8 d
C28 C 1.60190(17) -0.14407(14) 0.58945(6) 0.0392(5) Uani 1 8 d
H28 H 1.61112 -0.13774 0.56673 0.0588 Uiso 1 8 d
H28A H 1.56878 -0.19321 0.59351 0.0588 Uiso 1 8 d
H28B H 1.66268 -0.14514 0.60001 0.0588 Uiso 1 8 d
C29 C 1.30766(15) 0.00226(13) 0.67821(5) 0.0329(5) Uani 1 8 d
H29 H 1.27806 0.03163 0.66206 0.0395 Uiso 1 8 d
C30 C 1.39515(15) -0.03089(13) 0.67272(5) 0.0316(5) Uani 1 8 d
C31 C 1.43837(15) -0.07243(13) 0.69693(5) 0.0341(5) Uani 1 8 d
H31 H 1.49824 -0.09461 0.69337 0.0409 Uiso 1 8 d
C32 C 1.39608(16) -0.08225(14) 0.72619(5) 0.0367(5) Uani 1 8 d
C33 C 1.30825(16) -0.04974(14) 0.73087(5) 0.0360(5) Uani 1 8 d
H33 H 1.27818 -0.05654 0.75061 0.0432 Uiso 1 8 d
C34 C 1.26312(15) -0.00730(14) 0.70725(5) 0.0339(5) Uani 1 8 d
C35 C 1.44487(19) -0.12729(17) 0.75197(6) 0.0481(6) Uani 1 8 d
H35 H 1.40734 -0.12522 0.77124 0.0721 Uiso 1 8 d
H35A H 1.50624 -0.10399 0.75596 0.0721 Uiso 1 8 d
H35B H 1.4527 -0.1819 0.74545 0.0721 Uiso 1 8 d
C36 C 1.09920(15) 0.01860(14) 0.68998(5) 0.0333(5) Uani 1 8 d
H36 H 1.11367 -0.00471 0.67027 0.0399 Uiso 1 8 d
C37 C 1.16842(15) 0.02531(14) 0.71297(5) 0.0343(5) Uani 1 8 d
C38 C 1.14640(16) 0.06075(14) 0.74162(5) 0.0361(5) Uani 1 8 d
H38 H 1.19339 0.06562 0.75728 0.0433 Uiso 1 8 d
C39 C 1.05743(16) 0.08906(14) 0.74778(5) 0.0370(5) Uani 1 8 d
C40 C 0.98922(16) 0.08073(14) 0.72469(5) 0.0354(5) Uani 1 8 d
H40 H 0.92785 0.09921 0.72874 0.0425 Uiso 1 8 d
C41 C 1.00885(15) 0.04588(14) 0.69571(5) 0.0329(5) Uani 1 8 d
C42 C 1.03400(19) 0.12845(16) 0.77867(6) 0.0453(6) Uani 1 8 d
H42 H 1.01145 0.18163 0.77461 0.0679 Uiso 1 8 d
H42A H 1.09 0.13077 0.79189 0.0679 Uiso 1 8 d
H42B H 0.98539 0.09848 0.78953 0.0679 Uiso 1 8 d
C43 C 0.95079(14) 0.04781(13) 0.63979(5) 0.0304(4) Uani 1 8 d
H43 H 1.01133 0.06279 0.63293 0.0365 Uiso 1 8 d
C44 C 0.93417(15) 0.03634(13) 0.67180(5) 0.0321(5) Uani 1 8 d
C45 C 0.84450(15) 0.01476(14) 0.68143(5) 0.0337(5) Uani 1 8 d
H45 H 0.83238 0.0075 0.70322 0.0405 Uiso 1 8 d
C46 C 0.77255(15) 0.00365(14) 0.65990(5) 0.0344(5) Uani 1 8 d
C47 C 0.79120(15) 0.01482(13) 0.62805(5) 0.0317(4) Uani 1 8 d
H47 H 0.74284 0.0068 0.61309 0.0380 Uiso 1 8 d
C48 C 0.87971(14) 0.03760(12) 0.61764(5) 0.0290(4) Uani 1 8 d
C49 C 0.67643(17) -0.01893(17) 0.67079(6) 0.0443(6) Uani 1 8 d
H49 H 0.66259 -0.07243 0.66393 0.0664 Uiso 1 8 d
H49A H 0.63048 0.01709 0.66174 0.0664 Uiso 1 8 d
H49B H 0.67356 -0.01616 0.69382 0.0664 Uiso 1 8 d
C50 C 0.94350(13) 0.12150(12) 0.57455(5) 0.0258(4) Uani 1 8 d
H50 H 0.97031 0.15429 0.59018 0.0309 Uiso 1 8 d
C51 C 0.89594(13) 0.05375(12) 0.58362(5) 0.0267(4) Uani 1 8 d
C52 C 0.85988(14) 0.00481(12) 0.56025(5) 0.0287(4) Uani 1 8 d
H52 H 0.82785 -0.04155 0.56621 0.0345 Uiso 1 8 d
C53 C 0.86987(14) 0.02251(12) 0.52836(5) 0.0288(4) Uani 1 8 d
C54 C 0.91481(14) 0.09201(12) 0.51998(5) 0.0275(4) Uani 1 8 d
H54 H 0.92001 0.10565 0.49837 0.0330 Uiso 1 8 d
C55 C 0.95214(13) 0.14169(11) 0.54275(5) 0.0247(4) Uani 1 8 d
C56 C 0.83318(16) -0.03158(14) 0.50322(5) 0.0365(5) Uani 1 8 d
H56 H 0.79419 -0.0019 0.48851 0.0547 Uiso 1 8 d
H56A H 0.79584 -0.07302 0.513 0.0547 Uiso 1 8 d
H56B H 0.88567 -0.055 0.49182 0.0547 Uiso 1 8 d
C1K C 0.5069(6) 0.3325(4) 0.65233(18) 0.0420(18) Uani 0.364(3) 8 d
H57 H 0.53323 0.3819 0.6447 0.0630 Uiso 0.364(3) 8 d
H57A H 0.49011 0.33781 0.67459 0.0630 Uiso 0.364(3) 8 d
H57B H 0.45103 0.31955 0.64007 0.0630 Uiso 0.364(3) 8 d
C2K C 0.5786(5) 0.2677(4) 0.64863(15) 0.0367(15) Uani 0.364(3) 8 d
H58 H 0.58802 0.25755 0.62591 0.0440 Uiso 0.364(3) 8 d
H58A H 0.5535 0.2193 0.6582 0.0440 Uiso 0.364(3) 8 d
C3K C 0.6737(5) 0.2859(3) 0.66368(17) 0.0412(16) Uani 0.364(3) 8 d
H59 H 0.69864 0.3339 0.6537 0.0494 Uiso 0.364(3) 8 d
H59A H 0.66321 0.29793 0.6862 0.0494 Uiso 0.364(3) 8 d
C4K C 0.7482(7) 0.2230(5) 0.6616(2) 0.056(2) Uani 0.364(3) 8 d
H60 H 0.773 0.22044 0.63992 0.0668 Uiso 0.364(3) 8 d
H60A H 0.72064 0.17149 0.66686 0.0668 Uiso 0.364(3) 8 d
C5K C 0.8304(7) 0.2423(7) 0.6855(4) 0.144(7) Uani 0.364(3) 8 d
H61 H 0.81916 0.29337 0.69582 0.1729 Uiso 0.364(3) 8 d
H61A H 0.83417 0.20147 0.70198 0.1729 Uiso 0.364(3) 8 d
C6K C 0.9190(7) 0.2449(4) 0.6671(2) 0.061(2) Uani 0.364(3) 8 d
H62 H 0.97034 0.26114 0.68081 0.0908 Uiso 0.364(3) 8 d
H62A H 0.91256 0.2823 0.64972 0.0908 Uiso 0.364(3) 8 d
H62B H 0.93229 0.19276 0.65851 0.0908 Uiso 0.364(3) 8 d
C1L C 0.6386(11) 0.2826(11) 0.6442(5) 0.220(9) Uani 0.540(4) 8 d
H63 H 0.59243 0.2657 0.62858 0.3297 Uiso 0.540(4) 8 d
H63A H 0.6561 0.33708 0.64013 0.3297 Uiso 0.540(4) 8 d
H63B H 0.61181 0.27824 0.66534 0.3297 Uiso 0.540(4) 8 d
C2L C 0.7266(6) 0.2298(5) 0.6418(3) 0.083(2) Uani 0.540(4) 8 d
H64 H 0.7536 0.2385 0.62066 0.0996 Uiso 0.540(4) 8 d
H64A H 0.70444 0.17494 0.64231 0.0996 Uiso 0.540(4) 8 d
C3L C 0.8089(9) 0.2356(9) 0.6659(2) 0.132(5) Uani 0.540(4) 8 d
H65 H 0.84497 0.2843 0.66249 0.1580 Uiso 0.540(4) 8 d
H65A H 0.8514 0.19031 0.66367 0.1580 Uiso 0.540(4) 8 d
C4L C 0.7609(6) 0.2359(6) 0.6996(2) 0.111(3) Uani 0.540(4) 8 d
H66 H 0.70736 0.27241 0.70078 0.1333 Uiso 0.540(4) 8 d
H66A H 0.74166 0.18303 0.70646 0.1333 Uiso 0.540(4) 8 d
C5L C 0.8406(5) 0.2640(4) 0.71618(17) 0.0729(18) Uani 0.540(4) 8 d
H67 H 0.8535 0.31927 0.71082 0.0875 Uiso 0.540(4) 8 d
H67A H 0.89641 0.23213 0.7112 0.0875 Uiso 0.540(4) 8 d
C6L C 0.8140(10) 0.2557(9) 0.7507(3) 0.168(5) Uani 0.540(4) 8 d
H68 H 0.8443 0.2971 0.76293 0.2527 Uiso 0.540(4) 8 d
H68A H 0.83444 0.2045 0.75847 0.2527 Uiso 0.540(4) 8 d
H68B H 0.74611 0.26011 0.75288 0.2527 Uiso 0.540(4) 8 d
C1M C 0.5375(17) 0.304(2) 0.6532(7) 0.039(7) Uani 0.096(3) 8 d
H77 H 0.56805 0.28302 0.67201 0.0592 Uiso 0.096(3) 8 d
H78 H 0.57367 0.34829 0.64506 0.0592 Uiso 0.096(3) 8 d
H79 H 0.53397 0.26307 0.63704 0.0592 Uiso 0.096(3) 8 d
C2M C 0.4384(14) 0.3315(14) 0.6616(7) 0.040(5) Uani 0.096(3) 8 d
H80 H 0.4259 0.37764 0.64817 0.0485 Uiso 0.096(3) 8 d
H81 H 0.44189 0.35114 0.6835 0.0485 Uiso 0.096(3) 8 d
C3M C 0.3496(11) 0.2802(11) 0.6600(4) 0.024(4) Uani 0.096(3) 8 d
H82 H 0.33102 0.27437 0.68229 0.0282 Uiso 0.096(3) 8 d
H83 H 0.37361 0.22823 0.65362 0.0282 Uiso 0.096(3) 8 d
C4M C 0.2532(14) 0.2865(14) 0.6420(7) 0.031(5) Uani 0.096(3) 8 d
H84 H 0.22193 0.33185 0.65197 0.0370 Uiso 0.096(3) 8 d
H85 H 0.2706 0.30409 0.62063 0.0370 Uiso 0.096(3) 8 d
C5M C 0.1721(12) 0.2263(10) 0.6363(4) 0.022(4) Uani 0.096(3) 8 d
H86 H 0.14767 0.23517 0.61483 0.0263 Uiso 0.096(3) 8 d
H87 H 0.19958 0.17319 0.63667 0.0263 Uiso 0.096(3) 8 d
C6M C 0.0880(18) 0.2266(18) 0.6592(7) 0.059(7) Uani 0.096(3) 8 d
H88 H 0.10441 0.19795 0.67841 0.0881 Uiso 0.096(3) 8 d
H89 H 0.03434 0.20144 0.64911 0.0881 Uiso 0.096(3) 8 d
H90 H 0.0719 0.28073 0.66463 0.0881 Uiso 0.096(3) 8 d
C1A C 0.2138(6) 0.2713(5) 0.67249(18) 0.049(2) Uani 0.313(3) 8 d
H75 H 0.21042 0.32411 0.68255 0.0593 Uiso 0.313(3) 8 d
Cl1A Cl 0.10607(16) 0.22444(11) 0.68028(6) 0.0530(8) Uani 0.313(3) 8 d
Cl2A Cl 0.2296(2) 0.2865(2) 0.63341(6) 0.0615(9) Uani 0.313(3) 8 d
Cl3A Cl 0.3061(2) 0.21983(18) 0.69166(8) 0.0788(11) Uani 0.313(3) 8 d
C1B C 0.248(2) 0.3096(15) 0.6628(8) 0.85(3) Uani 0.591(4) 8 d
H76 H 0.22701 0.36522 0.66492 1.0211 Uiso 0.591(4) 8 d
Cl1B Cl 0.1826(15) 0.2347(11) 0.6364(3) 0.664(16) Uani 0.591(4) 8 d
Cl2B Cl 0.3775(19) 0.2799(14) 0.6646(4) 1.03(3) Uani 0.591(4) 8 d
Cl3B Cl 0.224(2) 0.2329(11) 0.6946(6) 0.93(3) Uani 0.591(4) 8 d

loop_
_atom_site_aniso_label
_atom_site_aniso_U_11
_atom_site_aniso_U_22
_atom_site_aniso_U_33
_atom_site_aniso_U_12
_atom_site_aniso_U_13
_atom_site_aniso_U_23
C1 0.0206(9) 0.0280(10) 0.0270(10) 0.0019(8) 0.0014(7) 0.0036(8)
C2 0.0220(9) 0.0287(10) 0.0226(9) 0.0006(8) 0.0036(7) 0.0000(7)
C3 0.0204(9) 0.0306(10) 0.0223(9) 0.0003(8) 0.0015(7) -0.0010(7)
C4 0.0239(9) 0.0288(10) 0.0228(9) 0.0034(8) 0.0023(7) 0.0004(7)
C5 0.0238(10) 0.0258(9) 0.0276(10) -0.0006(8) 0.0031(8) 0.0010(8)
C6 0.0207(9) 0.0291(10) 0.0255(9) 0.0003(8) 0.0034(7) 0.0005(8)
C7 0.0295(10) 0.0310(10) 0.0305(10) 0.0024(8) -0.0029(8) 0.0034(8)
C8 0.0236(10) 0.0279(10) 0.0267(10) -0.0010(8) 0.0020(8) 0.0021(8)
C9 0.0209(9) 0.0317(10) 0.0256(9) -0.0026(8) 0.0024(7) 0.0043(8)
C10 0.0229(10) 0.0305(10) 0.0282(10) 0.0008(8) 0.0017(8) 0.0037(8)
C11 0.0273(10) 0.0314(10) 0.0286(10) -0.0032(8) 0.0014(8) 0.0015(8)
C12 0.0226(10) 0.0351(11) 0.0290(10) -0.0055(8) -0.0014(8) 0.0023(8)
C13 0.0235(10) 0.0341(11) 0.0242(9) -0.0011(8) 0.0012(7) 0.0037(8)
C14 0.0323(11) 0.0344(11) 0.0425(12) -0.0032(9) -0.0032(9) -0.0037(9)
C15 0.0205(9) 0.0364(11) 0.0275(10) -0.0021(8) -0.0000(8) 0.0001(8)
C16 0.0219(10) 0.0362(11) 0.0252(10) -0.0004(8) -0.0028(7) -0.0008(8)
C17 0.0236(10) 0.0371(11) 0.0285(10) -0.0035(8) -0.0022(8) 0.0026(8)
C18 0.0213(10) 0.0434(12) 0.0282(10) -0.0032(9) -0.0011(8) -0.0014(9)
C19 0.0217(10) 0.0387(11) 0.0295(10) 0.0026(8) -0.0016(8) -0.0013(9)
C20 0.0226(10) 0.0361(11) 0.0261(10) 0.0001(8) -0.0024(8) -0.0017(8)
C21 0.0241(10) 0.0477(13) 0.0441(13) -0.0025(9) 0.0045(9) 0.0042(10)
C22 0.0222(10) 0.0346(11) 0.0306(10) 0.0024(8) -0.0021(8) -0.0009(8)
C23 0.0197(9) 0.0365(11) 0.0279(10) 0.0002(8) -0.0045(8) -0.0007(8)
C24 0.0220(10) 0.0401(11) 0.0273(10) 0.0012(8) -0.0035(8) -0.0036(9)
C25 0.0268(10) 0.0358(11) 0.0325(11) 0.0017(9) -0.0086(8) -0.0056(9)
C26 0.0283(11) 0.0331(11) 0.0360(11) -0.0005(8) -0.0066(9) 0.0007(9)
C27 0.0228(10) 0.0366(11) 0.0317(11) -0.0009(8) -0.0046(8) 0.0014(9)
C28 0.0390(12) 0.0388(12) 0.0398(12) 0.0052(10) -0.0046(10) -0.0083(10)
C29 0.0274(11) 0.0418(12) 0.0294(11) 0.0004(9) -0.0042(8) 0.0051(9)
C30 0.0274(10) 0.0350(11) 0.0324(11) -0.0032(8) -0.0033(8) 0.0019(9)
C31 0.0279(11) 0.0373(11) 0.0372(12) -0.0001(9) -0.0041(9) 0.0027(9)
C32 0.0347(12) 0.0412(12) 0.0344(11) -0.0017(10) -0.0069(9) 0.0038(9)
C33 0.0338(12) 0.0466(13) 0.0276(10) -0.0031(10) -0.0039(9) 0.0036(9)
C34 0.0282(11) 0.0437(12) 0.0297(10) -0.0027(9) -0.0037(8) 0.0014(9)
C35 0.0474(14) 0.0568(15) 0.0399(13) 0.0084(12) -0.0059(11) 0.0111(12)
C36 0.0286(11) 0.0466(12) 0.0247(10) -0.0003(9) 0.0014(8) 0.0023(9)
C37 0.0290(11) 0.0456(12) 0.0282(10) -0.0025(9) -0.0010(8) 0.0051(9)
C38 0.0344(12) 0.0466(13) 0.0272(11) -0.0035(10) -0.0046(9) 0.0022(9)
C39 0.0375(12) 0.0440(12) 0.0295(11) -0.0014(10) 0.0008(9) 0.0010(9)
C40 0.0288(11) 0.0449(13) 0.0325(11) 0.0001(9) 0.0024(9) 0.0014(9)
C41 0.0267(11) 0.0436(12) 0.0283(10) -0.0029(9) -0.0003(8) 0.0049(9)
C42 0.0474(14) 0.0535(15) 0.0350(12) 0.0035(12) 0.0003(10) -0.0052(11)
C43 0.0229(10) 0.0389(11) 0.0294(10) -0.0025(8) 0.0002(8) 0.0035(9)
C44 0.0269(11) 0.0387(12) 0.0307(11) 0.0006(9) -0.0001(8) 0.0025(9)
C45 0.0290(11) 0.0451(13) 0.0271(10) -0.0019(9) 0.0024(8) 0.0043(9)
C46 0.0282(11) 0.0423(12) 0.0327(11) -0.0037(9) 0.0022(9) 0.0020(9)
C47 0.0275(10) 0.0375(11) 0.0301(10) -0.0038(9) -0.0020(8) 0.0011(9)
C48 0.0270(10) 0.0309(10) 0.0290(10) -0.0007(8) 0.0001(8) 0.0027(8)
C49 0.0309(12) 0.0669(17) 0.0351(12) -0.0098(11) 0.0020(10) 0.0004(11)
C50 0.0213(9) 0.0297(10) 0.0263(10) -0.0002(8) -0.0014(7) -0.0004(8)
C51 0.0209(9) 0.0310(10) 0.0280(10) 0.0006(8) -0.0010(8) 0.0038(8)
C52 0.0236(10) 0.0306(10) 0.0321(11) -0.0028(8) -0.0015(8) 0.0039(8)
C53 0.0239(10) 0.0313(10) 0.0313(10) -0.0003(8) -0.0020(8) 0.0009(8)
C54 0.0243(10) 0.0328(10) 0.0254(10) 0.0001(8) -0.0004(8) 0.0027(8)
C55 0.0178(9) 0.0283(10) 0.0279(10) 0.0015(7) 0.0005(7) 0.0024(8)
C56 0.0375(12) 0.0390(12) 0.0330(11) -0.0080(10) -0.0038(9) -0.0002(9)
C1K 0.047(5) 0.038(4) 0.041(4) 0.004(4) -0.021(3) -0.011(3)
C2K 0.056(4) 0.029(3) 0.025(3) -0.009(3) -0.003(3) -0.003(2)
C3K 0.055(4) 0.025(3) 0.043(4) -0.005(3) -0.006(3) -0.003(3)
C4K 0.067(6) 0.044(4) 0.056(5) 0.016(4) 0.017(5) 0.006(4)
C5K 0.094(10) 0.033(5) 0.30(2) 0.020(6) -0.061(14) 0.031(10)
C6K 0.075(6) 0.029(3) 0.077(6) -0.018(4) 0.010(5) 0.006(3)
C1L 0.248(12) 0.215(12) 0.197(11) -0.013(9) -0.018(9) -0.041(9)
C2L 0.082(5) 0.068(4) 0.099(5) 0.005(3) -0.019(4) 0.007(4)
C3L 0.160(9) 0.107(7) 0.128(7) 0.003(7) 0.061(7) -0.003(6)
C4L 0.065(4) 0.101(6) 0.168(8) -0.007(4) 0.021(5) 0.007(5)
C5L 0.067(4) 0.067(4) 0.085(4) 0.015(3) -0.008(3) 0.022(3)
C6L 0.153(8) 0.160(8) 0.193(10) 0.022(7) -0.006(8) 0.003(8)
C1M 0.041(9) 0.039(9) 0.038(9) 0.007(7) -0.014(7) -0.019(7)
C2M 0.048(7) 0.034(7) 0.039(7) -0.005(6) -0.002(6) -0.009(6)
C3M 0.031(6) 0.021(6) 0.019(6) 0.002(5) 0.018(5) -0.000(5)
C4M 0.040(7) 0.028(6) 0.025(7) 0.021(5) -0.001(5) 0.011(5)
C5M 0.039(6) 0.017(6) 0.009(6) 0.017(5) -0.002(5) -0.002(5)
C6M 0.069(9) 0.046(9) 0.062(9) -0.007(7) -0.017(7) 0.007(7)
C1A 0.068(5) 0.050(4) 0.030(3) 0.052(4) 0.020(3) 0.020(3)
Cl1A 0.0617(14) 0.0308(10) 0.0666(16) -0.0050(9) 0.0173(11) 0.0079(9)
Cl2A 0.0721(19) 0.0831(18) 0.0291(13) 0.0142(15) 0.0182(11) 0.0098(11)
Cl3A 0.0656(17) 0.0792(19) 0.091(2) 0.0249(13) -0.0045(14) 0.0360(15)
C1B 1.49(7) 0.67(5) 0.40(4) 0.59(5) 0.14(5) -0.11(4)
Cl1B 1.04(4) 0.68(3) 0.277(12) 0.40(3) 0.05(2) -0.088(15)
Cl2B 1.96(8) 0.83(4) 0.292(16) 0.67(5) -0.13(3) -0.12(2)
Cl3B 1.53(7) 0.51(3) 0.74(4) 0.46(3) 0.56(4) -0.00(2)

loop_
_atom_type_symbol
_atom_type_description
_atom_type_scat_dispersion_real
_atom_type_scat_dispersion_imag
_atom_type_scat_source
C C 0.0181 0.0091
;
International Tables for Crystallography
(Vol. C, Tables 4.2.6.8 and 6.1.1.4)
;
H H 0.0000 0.0000
;
International Tables for Crystallography
(Vol. C, Table 6.1.1.4)
;
Cl Cl 0.3639 0.7018
;
International Tables for Crystallography
(Vol. C, Tables 4.2.6.8 and 6.1.1.4)
;

loop_
_geom_angle_atom_site_label_1
_geom_angle_atom_site_label_2
_geom_angle_atom_site_label_3
_geom_angle
_geom_angle_publ_flag
C2 C1 C6 120.90(18) yes
C1 C2 C3 119.08(17) yes
C1 C2 C55 121.22(17) yes
C3 C2 C55 119.52(17) yes
C2 C3 C4 121.06(17) yes
C3 C4 C5 118.63(18) yes
C3 C4 C7 121.13(17) yes
C5 C4 C7 120.15(18) yes
C4 C5 C6 121.71(19) yes
C1 C6 C5 118.56(17) yes
C1 C6 C9 121.75(17) yes
C5 C6 C9 119.69(18) yes
C9 C8 C13 121.22(19) yes
C6 C9 C8 121.26(18) yes
C6 C9 C10 120.15(18) yes
C8 C9 C10 118.58(18) yes
C9 C10 C11 121.26(18) yes
C10 C11 C12 118.94(19) yes
C10 C11 C14 120.29(18) yes
C12 C11 C14 120.76(18) yes
C11 C12 C13 120.90(19) yes
C8 C13 C12 119.01(19) yes
C8 C13 C16 120.05(18) yes
C12 C13 C16 120.94(18) yes
C16 C15 C20 121.22(18) yes
C13 C16 C15 120.16(17) yes
C13 C16 C17 120.90(19) yes
C15 C16 C17 118.93(18) yes
C16 C17 C18 121.1(2) yes
C17 C18 C19 118.78(19) yes
C17 C18 C21 121.1(2) yes
C19 C18 C21 120.12(19) yes
C18 C19 C20 121.54(19) yes
C15 C20 C19 118.42(19) yes
C15 C20 C23 121.30(18) yes
C19 C20 C23 120.27(18) yes
C23 C22 C27 120.72(19) yes
C20 C23 C22 121.20(19) yes
C20 C23 C24 120.14(18) yes
C22 C23 C24 118.61(19) yes
C23 C24 C25 121.56(19) yes
C24 C25 C26 118.7(2) yes
C24 C25 C28 120.52(19) yes
C26 C25 C28 120.7(2) yes
C25 C26 C27 121.4(2) yes
C22 C27 C26 118.96(19) yes
C22 C27 C30 121.17(19) yes
C26 C27 C30 119.7(2) yes
C30 C29 C34 120.7(2) yes
C27 C30 C29 121.59(19) yes
C27 C30 C31 119.56(19) yes
C29 C30 C31 118.8(2) yes
C30 C31 C32 121.8(2) yes
C31 C32 C33 118.2(2) yes
C31 C32 C35 120.5(2) yes
C33 C32 C35 121.3(2) yes
C32 C33 C34 121.6(2) yes
C29 C34 C33 118.9(2) yes
C29 C34 C37 121.1(2) yes
C33 C34 C37 119.98(19) yes
C37 C36 C41 120.6(2) yes
C34 C37 C36 120.19(19) yes
C34 C37 C38 120.77(19) yes
C36 C37 C38 119.0(2) yes
C37 C38 C39 121.5(2) yes
C38 C39 C40 118.4(2) yes
C38 C39 C42 121.5(2) yes
C40 C39 C42 120.1(2) yes
C39 C40 C41 121.6(2) yes
C36 C41 C40 118.9(2) yes
C36 C41 C44 120.79(19) yes
C40 C41 C44 120.3(2) yes
C44 C43 C48 120.97(19) yes
C41 C44 C43 121.93(19) yes
C41 C44 C45 119.42(19) yes
C43 C44 C45 118.65(19) yes
C44 C45 C46 121.6(2) yes
C45 C46 C47 118.6(2) yes
C45 C46 C49 120.8(2) yes
C47 C46 C49 120.7(2) yes
C46 C47 C48 121.3(2) yes
C43 C48 C47 118.86(19) yes
C43 C48 C51 121.09(18) yes
C47 C48 C51 120.00(18) yes
C51 C50 C55 120.89(19) yes
C48 C51 C50 119.81(18) yes
C48 C51 C52 121.38(18) yes
C50 C51 C52 118.71(19) yes
C51 C52 C53 121.47(19) yes
C52 C53 C54 118.61(19) yes
C52 C53 C56 121.28(19) yes
C54 C53 C56 120.11(19) yes
C53 C54 C55 121.19(19) yes
C2 C55 C50 119.31(17) yes
C2 C55 C54 121.49(18) yes
C50 C55 C54 119.06(18) yes
C1K C2K C3K 114.2(5) yes
C2K C3K C4K 117.2(6) yes
C3K C4K C5K 109.8(7) yes
C4K C5K C6K 107.6(10) yes
C1L C2L C3L 122.2(11) yes
C2L C3L C4L 105.3(8) yes
C3L C4L C5L 95.8(7) yes
C4L C5L C6L 104.2(8) yes
C1M C2M C3M 125(2) yes
C2M C3M C4M 134.6(18) yes
C3M C4M C5M 132.6(19) yes
C4M C5M C6M 118.5(19) yes
Cl1A C1A Cl2A 111.6(5) yes
Cl1A C1A Cl3A 109.7(5) yes
Cl2A C1A Cl3A 115.1(5) yes
Cl1B C1B Cl2B 108.2(17) yes
Cl1B C1B Cl3B 82.4(14) yes
Cl2B C1B Cl3B 88.1(16) yes
H1 C1 C2 119.55(19) no
H1 C1 C6 119.55(19) no
C2 C3 H3 119.48(18) no
H3 C3 C4 119.46(18) no
C4 C5 H5 119.1(2) no
H5 C5 C6 119.15(19) no
C4 C7 H7 109.47(18) no
C4 C7 H7A 109.47(18) no
C4 C7 H7B 109.49(18) no
H7 C7 H7A 109.4(2) no
H7 C7 H7B 109.5(2) no
H7A C7 H7B 109.5(2) no
H8 C8 C9 119.39(18) no
H8 C8 C13 119.38(19) no
C9 C10 H10 119.37(19) no
H10 C10 C11 119.4(2) no
C11 C12 H12 119.6(2) no
H12 C12 C13 119.5(2) no
C11 C14 H14 109.5(2) no
C11 C14 H14A 109.5(2) no
C11 C14 H14B 109.5(2) no
H14 C14 H14A 109.5(2) no
H14 C14 H14B 109.5(2) no
H14A C14 H14B 109.5(2) no
H15 C15 C16 119.39(19) no
H15 C15 C20 119.4(2) no
C16 C17 H17 119.5(2) no
H17 C17 C18 119.4(2) no
C18 C19 H19 119.2(2) no
H19 C19 C20 119.2(2) no
C18 C21 H21 109.47(19) no
C18 C21 H21A 109.5(2) no
C18 C21 H21B 109.5(2) no
H21 C21 H21A 109.5(2) no
H21 C21 H21B 109.5(2) no
H21A C21 H21B 109.5(2) no
H22 C22 C23 119.6(2) no
H22 C22 C27 119.6(2) no
C23 C24 H24 119.2(2) no
H24 C24 C25 119.2(2) no
C25 C26 H26 119.3(2) no
H26 C26 C27 119.3(2) no
C25 C28 H28 109.4(2) no
C25 C28 H28A 109.5(2) no
C25 C28 H28B 109.5(2) no
H28 C28 H28A 109.5(2) no
H28 C28 H28B 109.5(2) no
H28A C28 H28B 109.5(2) no
H29 C29 C30 119.7(2) no
H29 C29 C34 119.7(2) no
C30 C31 H31 119.1(2) no
H31 C31 C32 119.1(2) no
C32 C33 H33 119.2(2) no
H33 C33 C34 119.2(2) no
C32 C35 H35 109.5(2) no
C32 C35 H35A 109.5(2) no
C32 C35 H35B 109.5(2) no
H35 C35 H35A 109.5(3) no
H35 C35 H35B 109.5(3) no
H35A C35 H35B 109.5(3) no
H36 C36 C37 119.7(2) no
H36 C36 C41 119.7(2) no
C37 C38 H38 119.2(2) no
H38 C38 C39 119.2(2) no
C39 C40 H40 119.2(2) no
H40 C40 C41 119.2(2) no
C39 C42 H42 109.5(2) no
C39 C42 H42A 109.5(2) no
C39 C42 H42B 109.5(2) no
H42 C42 H42A 109.5(3) no
H42 C42 H42B 109.5(3) no
H42A C42 H42B 109.5(2) no
H43 C43 C44 119.5(2) no
H43 C43 C48 119.5(2) no
C44 C45 H45 119.2(2) no
H45 C45 C46 119.2(2) no
C46 C47 H47 119.4(2) no
H47 C47 C48 119.3(2) no
C46 C49 H49 109.5(2) no
C46 C49 H49A 109.5(2) no
C46 C49 H49B 109.5(2) no
H49 C49 H49A 109.5(2) no
H49 C49 H49B 109.5(3) no
H49A C49 H49B 109.5(3) no
H50 C50 C51 119.5(2) no
H50 C50 C55 119.56(19) no
C51 C52 H52 119.2(2) no
H52 C52 C53 119.3(2) no
C53 C54 H54 119.4(2) no
H54 C54 C55 119.4(2) no
C53 C56 H56 109.5(2) no
C53 C56 H56A 109.47(19) no
C53 C56 H56B 109.5(2) no
H56 C56 H56A 109.5(2) no
H56 C56 H56B 109.5(2) no
H56A C56 H56B 109.5(2) no
H57 C1K H57A 109.5(7) no
H57 C1K H57B 109.5(7) no
H57 C1K C2K 109.5(7) no
H57A C1K H57B 109.5(8) no
H57A C1K C2K 109.5(7) no
H57B C1K C2K 109.5(6) no
C1K C2K H58 108.7(6) no
C1K C2K H58A 108.7(6) no
H58 C2K H58A 107.6(6) no
H58 C2K C3K 108.7(6) no
H58A C2K C3K 108.7(6) no
C2K C3K H59 108.0(6) no
C2K C3K H59A 108.0(6) no
H59 C3K H59A 107.2(6) no
H59 C3K C4K 108.0(6) no
H59A C3K C4K 108.0(6) no
C3K C4K H60 109.7(8) no
C3K C4K H60A 109.7(8) no
H60 C4K H60A 108.2(8) no
H60 C4K C5K 109.7(9) no
H60A C4K C5K 109.7(9) no
C4K C5K H61 110.2(9) no
C4K C5K H61A 110.2(9) no
H61 C5K H61A 108.5(14) no
H61 C5K C6K 110.2(9) no
H61A C5K C6K 110.2(9) no
C5K C6K H62 109.5(9) no
C5K C6K H62A 109.5(9) no
C5K C6K H62B 109.5(8) no
H62 C6K H62A 109.5(8) no
H62 C6K H62B 109.5(8) no
H62A C6K H62B 109.5(9) no
H63 C1L H63A 109.5(19) no
H63 C1L H63B 109.5(16) no
H63 C1L C2L 109.5(16) no
H63A C1L H63B 109.5(19) no
H63A C1L C2L 109.5(13) no
H63B C1L C2L 109.5(16) no
C1L C2L H64 106.8(11) no
C1L C2L H64A 106.8(9) no
H64 C2L H64A 106.6(9) no
H64 C2L C3L 106.8(7) no
H64A C2L C3L 106.8(9) no
C2L C3L H65 110.7(10) no
C2L C3L H65A 110.7(10) no
H65 C3L H65A 108.8(11) no
H65 C3L C4L 110.7(10) no
H65A C3L C4L 110.7(10) no
C3L C4L H66 112.6(9) no
C3L C4L H66A 112.6(9) no
H66 C4L H66A 110.1(8) no
H66 C4L C5L 112.6(8) no
H66A C4L C5L 112.6(8) no
C4L C5L H67 110.9(7) no
C4L C5L H67A 110.9(7) no
H67 C5L H67A 108.9(6) no
H67 C5L C6L 110.9(8) no
H67A C5L C6L 110.9(8) no
C5L C6L H68 109.5(11) no
C5L C6L H68A 109.5(11) no
C5L C6L H68B 109.5(10) no
H68 C6L H68A 109.4(12) no
H68 C6L H68B 109.5(13) no
H68A C6L H68B 109.5(14) no
H77 C1M H78 109(3) no
H77 C1M H79 109(3) no
H77 C1M C2M 109(2) no
H78 C1M H79 109(3) no
H78 C1M C2M 109(3) no
H79 C1M C2M 109(2) no
C1M C2M H80 106(2) no
C1M C2M H81 106(2) no
H80 C2M H81 106(2) no
H80 C2M C3M 106.0(18) no
H81 C2M C3M 106.0(19) no
C2M C3M H82 103.5(17) no
C2M C3M H83 103.5(14) no
H82 C3M H83 105.3(17) no
H82 C3M C4M 103.5(15) no
H83 C3M C4M 103.5(16) no
C3M C4M H84 104(2) no
C3M C4M H85 104.1(17) no
H84 C4M H85 106(2) no
H84 C4M C5M 104.1(17) no
H85 C4M C5M 104(2) no
C4M C5M H86 107.7(17) no
C4M C5M H87 107.7(16) no
H86 C5M H87 107.1(16) no
H86 C5M C6M 107.7(17) no
H87 C5M C6M 107.7(17) no
C5M C6M H88 109(2) no
C5M C6M H89 109(3) no
C5M C6M H90 109(2) no
H88 C6M H89 109(3) no
H88 C6M H90 109(3) no
H89 C6M H90 109(3) no
H75 C1A Cl1A 106.6(6) no
H75 C1A Cl2A 106.6(6) no
H75 C1A Cl3A 106.6(6) no
H76 C1B Cl1B 122(3) no
H76 C1B Cl2B 122(2) no
H76 C1B Cl3B 122(3) no

loop_
_geom_bond_atom_site_label_1
_geom_bond_atom_site_label_2
_geom_bond_distance
_geom_bond_publ_flag
C1 C2 1.398(3) yes
C1 C6 1.395(3) yes
C2 C3 1.397(3) yes
C2 C55 1.490(3) yes
C3 C4 1.392(3) yes
C4 C5 1.392(3) yes
C4 C7 1.509(3) yes
C5 C6 1.396(3) yes
C6 C9 1.491(3) yes
C8 C9 1.395(3) yes
C8 C13 1.396(3) yes
C9 C10 1.399(3) yes
C10 C11 1.392(3) yes
C11 C12 1.399(3) yes
C11 C14 1.510(3) yes
C12 C13 1.394(3) yes
C13 C16 1.491(3) yes
C15 C16 1.392(3) yes
C15 C20 1.400(3) yes
C16 C17 1.400(3) yes
C17 C18 1.394(3) yes
C18 C19 1.392(3) yes
C18 C21 1.512(3) yes
C19 C20 1.398(3) yes
C20 C23 1.487(3) yes
C22 C23 1.397(3) yes
C22 C27 1.400(3) yes
C23 C24 1.403(3) yes
C24 C25 1.388(3) yes
C25 C26 1.390(3) yes
C25 C28 1.507(3) yes
C26 C27 1.395(3) yes
C27 C30 1.488(3) yes
C29 C30 1.395(3) yes
C29 C34 1.398(3) yes
C30 C31 1.395(3) yes
C31 C32 1.393(3) yes
C32 C33 1.390(3) yes
C32 C35 1.510(3) yes
C33 C34 1.397(3) yes
C34 C37 1.487(3) yes
C36 C37 1.397(3) yes
C36 C41 1.397(3) yes
C37 C38 1.396(3) yes
C38 C39 1.388(3) yes
C39 C40 1.392(3) yes
C39 C42 1.513(3) yes
C40 C41 1.396(3) yes
C41 C44 1.484(3) yes
C43 C44 1.394(3) yes
C43 C48 1.397(3) yes
C44 C45 1.398(3) yes
C45 C46 1.391(3) yes
C46 C47 1.392(3) yes
C46 C49 1.503(3) yes
C47 C48 1.398(3) yes
C48 C51 1.490(3) yes
C50 C51 1.398(3) yes
C50 C55 1.400(3) yes
C51 C52 1.397(3) yes
C52 C53 1.395(3) yes
C53 C54 1.397(3) yes
C53 C56 1.507(3) yes
C54 C55 1.394(3) yes
C1K C2K 1.519(10) yes
C2K C3K 1.537(10) yes
C3K C4K 1.517(11) yes
C4K C5K 1.588(16) yes
C5K C6K 1.493(15) yes
C1L C2L 1.553(19) yes
C2L C3L 1.563(14) yes
C3L C4L 1.588(13) yes
C4L C5L 1.424(11) yes
C5L C6L 1.521(14) yes
C1M C2M 1.54(3) yes
C2M C3M 1.55(3) yes
C3M C4M 1.58(3) yes
C4M C5M 1.57(3) yes
C5M C6M 1.55(3) yes
C1A Cl1A 1.770(9) yes
C1A Cl2A 1.696(8) yes
C1A Cl3A 1.784(9) yes
C1B Cl1B 1.94(4) yes
C1B Cl2B 1.93(4) yes
C1B Cl3B 1.91(4) yes
C1 H1 0.950(2) no
C3 H3 0.9501(18) no
C5 H5 0.950(2) no
C7 H7 0.980(2) no
C7 H7A 0.980(2) no
C7 H7B 0.980(2) no
C8 H8 0.950(2) no
C10 H10 0.950(2) no
C12 H12 0.950(2) no
C14 H14 0.980(3) no
C14 H14A 0.980(2) no
C14 H14B 0.980(2) no
C15 H15 0.950(2) no
C17 H17 0.950(2) no
C19 H19 0.950(2) no
C21 H21 0.980(3) no
C21 H21A 0.980(2) no
C21 H21B 0.980(3) no
C22 H22 0.950(2) no
C24 H24 0.950(2) no
C26 H26 0.950(2) no
C28 H28 0.980(3) no
C28 H28A 0.980(2) no
C28 H28B 0.980(2) no
C29 H29 0.950(2) no
C31 H31 0.950(2) no
C33 H33 0.950(2) no
C35 H35 0.980(3) no
C35 H35A 0.980(3) no
C35 H35B 0.980(3) no
C36 H36 0.950(2) no
C38 H38 0.950(2) no
C40 H40 0.950(2) no
C42 H42 0.980(3) no
C42 H42A 0.980(3) no
C42 H42B 0.980(3) no
C43 H43 0.950(2) no
C45 H45 0.950(2) no
C47 H47 0.950(2) no
C49 H49 0.980(3) no
C49 H49A 0.980(3) no
C49 H49B 0.980(3) no
C50 H50 0.950(2) no
C52 H52 0.950(2) no
C54 H54 0.950(2) no
C56 H56 0.980(2) no
C56 H56A 0.980(2) no
C56 H56B 0.980(2) no
C1K H57 0.980(8) no
C1K H57A 0.980(8) no
C1K H57B 0.980(8) no
C2K H58 0.990(6) no
C2K H58A 0.990(6) no
C3K H59 0.990(6) no
C3K H59A 0.990(7) no
C4K H60 0.990(10) no
C4K H60A 0.990(9) no
C5K H61 0.990(12) no
C5K H61A 0.990(13) no
C6K H62 0.980(9) no
C6K H62A 0.980(8) no
C6K H62B 0.980(8) no
C1L H63 0.980(19) no
C1L H63A 0.980(19) no
C1L H63B 0.98(2) no
C2L H64 0.990(10) no
C2L H64A 0.990(8) no
C3L H65 0.990(14) no
C3L H65A 0.990(14) no
C4L H66 0.990(9) no
C4L H66A 0.990(10) no
C5L H67 0.990(7) no
C5L H67A 0.990(7) no
C6L H68 0.980(14) no
C6L H68A 0.980(14) no
C6L H68B 0.980(15) no
C1M H77 0.98(3) no
C1M H78 0.98(3) no
C1M H79 0.98(3) no
C2M H80 0.99(2) no
C2M H81 0.99(3) no
C3M H82 0.990(18) no
C3M H83 0.990(18) no
C4M H84 0.99(2) no
C4M H85 0.99(3) no
C5M H86 0.990(17) no
C5M H87 0.990(17) no
C6M H88 0.98(3) no
C6M H89 0.98(3) no
C6M H90 0.98(3) no
C1A H75 1.000(8) no
C1B H76 1.00(3) no

loop_
_geom_contact_atom_site_label_1
_geom_contact_atom_site_label_2
_geom_contact_distance
_geom_contact_publ_flag
_geom_contact_site_symmetry_2
C1 C4 2.795(3) no .
C1 C8 3.058(3) no .
C1 C50 3.063(3) no .
C2 C5 2.780(3) no .
C3 C6 2.793(3) no .
C3 C50 3.597(3) no .
C3 C54 3.072(3) no .
C5 C10 2.995(3) no .
C8 C11 2.790(3) no .
C8 C15 3.053(3) no .
C9 C12 2.796(3) no .
C10 C13 2.789(3) no .
C12 C17 3.093(3) no .
C15 C18 2.793(3) no .
C15 C22 3.038(3) no .
C16 C19 2.787(3) no .
C17 C20 2.795(3) no .
C19 C24 2.984(3) no .
C22 C25 2.799(3) no .
C22 C29 3.085(3) no .
C23 C26 2.790(3) no .
C24 C27 2.784(3) no .
C26 C31 3.000(3) no .
C29 C32 2.801(3) no .
C29 C36 3.041(3) no .
C30 C33 2.785(3) no .
C31 C34 2.781(3) no .
C33 C38 3.025(3) no .
C36 C39 2.800(3) no .
C36 C43 3.052(3) no .
C37 C40 2.781(3) no .
C38 C41 2.784(3) no .
C40 C45 2.991(3) no .
C43 C46 2.797(3) no .
C43 C50 3.046(3) no .
C44 C47 2.790(3) no .
C45 C48 2.784(3) no .
C47 C52 3.048(3) no .
C50 C53 2.797(3) no .
C51 C54 2.795(3) no .
C52 C55 2.788(3) no .
C3K C6K 3.586(11) no .
C1L C4L 3.04(2) no .
C3 C17 3.433(3) no 6_456
C3 C28 3.591(3) no 2_755
C7 C15 3.514(3) no 6_456
C7 C20 3.491(3) no 6_456
C8 Cl2A 3.318(3) no 1_655
C9 Cl2A 3.484(3) no 1_655
C13 C4M 3.58(3) no 1_655
C13 Cl2A 3.444(4) no 1_655
C15 C7 3.514(3) no 6_556
C17 C3 3.433(3) no 6_556
C20 C7 3.491(3) no 6_556
C26 C49 3.397(3) no 1_655
C26 C6K 3.575(8) no 2_745
C27 C49 3.550(3) no 1_655
C28 C3 3.591(3) no 2_745
C29 C1B 3.45(3) no 2_645
C30 C1B 3.44(3) no 2_645
C31 Cl1A 3.600(3) no 2_645
C36 C2M 3.46(2) no 2_645
C36 Cl1A 3.544(3) no 1_655
C40 Cl1A 3.521(3) no 1_655
C41 Cl1A 3.418(3) no 1_655
C43 C6K 3.590(8) no .
C44 C6K 3.576(8) no .
C49 C26 3.397(3) no 1_455
C49 C27 3.550(3) no 1_455
C6K C26 3.575(8) no 2_755
C6K C43 3.590(8) no .
C6K C44 3.576(8) no .
C6K Cl1A 2.761(10) no 1_655
C6L Cl3B 2.69(3) no 8_556
C2M C36 3.46(2) no 2_655
C4M C13 3.58(3) no 1_455
Cl1A C31 3.600(3) no 2_655
Cl1A C36 3.544(3) no 1_455
Cl1A C40 3.521(3) no 1_455
Cl1A C41 3.418(3) no 1_455
Cl1A C6K 2.761(10) no 1_455
Cl2A C8 3.318(3) no 1_455
Cl2A C9 3.484(3) no 1_455
Cl2A C13 3.444(4) no 1_455
C1B C29 3.45(3) no 2_655
C1B C30 3.44(3) no 2_655
Cl3B C6L 2.69(3) no 8_456
C1 H3 3.266(2) no .
C1 H5 3.256(2) no .
C1 H8 2.8114(19) no .
C1 H50 2.827(2) no .
H1 C3 3.2663(18) no .
H1 C5 3.258(2) no .
H1 C8 2.8350(19) no .
H1 H8 2.43016(17) no .
H1 C9 2.684(2) no .
H1 C50 2.8971(19) no .
H1 H50 2.55739(13) no .
H1 C55 2.6780(19) no .
C2 H50 2.6425(17) no .
C2 H54 2.6763(18) no .
C3 H5 3.2502(19) no .
C3 H7 2.5883(18) no .
C3 H7A 3.2276(18) no .
C3 H7B 3.0476(19) no .
C3 H54 2.9001(19) no .
H3 C5 3.252(2) no .
H3 C7 2.682(2) no .
H3 H7 2.38725(13) no .
H3 H7A 3.45401(19) no .
H3 H7B 3.2077(2) no .
H3 C54 2.837(2) no .
H3 H54 2.55222(17) no .
H3 C55 2.643(2) no .
C5 H7 3.300(2) no .
C5 H7A 2.681(2) no .
C5 H7B 2.8467(19) no .
C5 H10 2.761(2) no .
H5 C7 2.656(2) no .
H5 H7 3.5691(2) no .
H5 H7A 2.54424(13) no .
H5 H7B 2.8676(2) no .
H5 C9 2.639(2) no .
H5 C10 2.732(2) no .
H5 H10 2.36765(13) no .
C6 H8 2.6735(19) no .
C6 H10 2.656(2) no .
C8 H10 3.260(2) no .
C8 H12 3.2621(19) no .
C8 H15 2.8505(19) no .
H8 C10 3.261(2) no .
H8 C12 3.261(2) no .
H8 C15 2.841(2) no .
H8 H15 2.54119(11) no .
H8 C16 2.6499(19) no .
C10 H12 3.262(2) no .
C10 H14 3.055(2) no .
C10 H14A 2.569(2) no .
C10 H14B 3.211(2) no .
H10 C12 3.262(2) no .
H10 C14 2.663(2) no .
H10 H14 3.18748(14) no .
H10 H14A 2.36049(12) no .
H10 H14B 3.4379(2) no .
C12 H14 2.866(2) no .
C12 H14A 3.311(2) no .
C12 H14B 2.694(2) no .
C12 H17 2.888(2) no .
H12 C14 2.681(2) no .
H12 H14 2.88744(13) no .
H12 H14A 3.59341(19) no .
H12 H14B 2.57688(16) no .
H12 C16 2.668(2) no .
H12 C17 2.894(2) no .
H12 H17 2.57360(11) no .
C13 H15 2.648(2) no .
C13 H17 2.673(2) no .
C15 H17 3.262(2) no .
C15 H19 3.261(2) no .
C15 H22 2.786(2) no .
H15 C17 3.262(2) no .
H15 C19 3.262(2) no .
H15 C22 2.800(2) no .
H15 H22 2.38381(12) no .
H15 C23 2.675(2) no .
C17 H19 3.254(2) no .
C17 H21 2.857(2) no .
C17 H21A 3.313(2) no .
C17 H21B 2.707(2) no .
H17 C19 3.256(2) no .
H17 C21 2.683(2) no .
H17 H21 2.87670(14) no .
H17 H21A 3.5972(2) no .
H17 H21B 2.59356(19) no .
C19 H21 3.058(2) no .
C19 H21A 2.565(2) no .
C19 H21B 3.207(2) no .
C19 H24 2.726(2) no .
H19 C21 2.658(3) no .
H19 H21 3.19865(15) no .
H19 H21A 2.34887(11) no .
H19 H21B 3.4221(2) no .
H19 C23 2.651(2) no .
H19 C24 2.710(2) no .
H19 H24 2.29520(14) no .
C20 H22 2.675(2) no .
C20 H24 2.653(2) no .
C22 H24 3.264(2) no .
C22 H26 3.264(2) no .
C22 H29 2.884(2) no .
H22 C24 3.268(2) no .
H22 C26 3.266(2) no .
H22 C29 2.859(2) no .
H22 H29 2.51518(13) no .
H22 C30 2.680(2) no .
C24 H26 3.247(2) no .
C24 H28 2.609(2) no .
C24 H28A 3.261(2) no .
C24 H28B 2.957(2) no .
H24 C26 3.247(2) no .
H24 C28 2.660(2) no .
H24 H28 2.42366(17) no .
H24 H28A 3.5104(2) no .
H24 H28B 3.05011(16) no .
C26 H28 3.276(2) no .
C26 H28A 2.630(2) no .
C26 H28B 2.936(2) no .
C26 H31 2.752(2) no .
H26 C28 2.668(3) no .
H26 H28 3.5343(2) no .
H26 H28A 2.45695(12) no .
H26 H28B 3.02164(18) no .
H26 C30 2.641(2) no .
H26 C31 2.793(2) no .
H26 H31 2.44676(16) no .
C27 H29 2.681(2) no .
C27 H31 2.632(2) no .
C29 H31 3.257(2) no .
C29 H33 3.263(2) no .
C29 H36 2.802(2) no .
H29 C31 3.261(2) no .
H29 C33 3.266(2) no .
H29 C36 2.832(2) no .
H29 H36 2.46056(17) no .
H29 C37 2.675(2) no .
C31 H33 3.247(2) no .
C31 H35 3.313(2) no .
C31 H35A 2.743(2) no .
C31 H35B 2.791(2) no .
H31 C33 3.246(2) no .
H31 C35 2.663(3) no .
H31 H35 3.5934(2) no .
H31 H35A 2.66618(19) no .
H31 H35B 2.74705(14) no .
C33 H35 2.573(2) no .
C33 H35A 3.169(2) no .
C33 H35B 3.126(2) no .
C33 H38 2.803(2) no .
H33 C35 2.677(3) no .
H33 H35 2.36012(12) no .
H33 H35A 3.3742(2) no .
H33 H35B 3.30007(18) no .
H33 C37 2.643(2) no .
H33 C38 2.780(2) no .
H33 H38 2.43215(13) no .
C34 H36 2.656(2) no .
C34 H38 2.659(2) no .
C36 H38 3.262(2) no .
C36 H40 3.261(2) no .
C36 H43 2.834(2) no .
H36 C38 3.265(2) no .
H36 C40 3.264(2) no .
H36 C43 2.816(2) no .
H36 H43 2.44886(11) no .
H36 C44 2.666(2) no .
C38 H40 3.246(2) no .
C38 H42 3.158(2) no .
C38 H42A 2.578(2) no .
C38 H42B 3.143(2) no .
H38 C40 3.246(2) no .
H38 C42 2.682(3) no .
H38 H42 3.35679(18) no .
H38 H42A 2.36553(10) no .
H38 H42B 3.3276(2) no .
C40 H42 2.752(2) no .
C40 H42A 3.311(2) no .
C40 H42B 2.772(2) no .
C40 H45 2.729(2) no .
H40 C42 2.657(3) no .
H40 H42 2.68626(12) no .
H40 H42A 3.58950(18) no .
H40 H42B 2.71084(18) no .
H40 C44 2.648(2) no .
H40 C45 2.747(2) no .
H40 H45 2.34587(10) no .
C41 H43 2.683(2) no .
C41 H45 2.631(2) no .
C43 H45 3.258(2) no .
C43 H47 3.264(2) no .
C43 H50 2.799(2) no .
H43 C45 3.261(2) no .
H43 C47 3.265(2) no .
H43 C50 2.846(2) no .
H43 H50 2.46763(12) no .
H43 C51 2.673(2) no .
C45 H47 3.251(2) no .
C45 H49 3.093(2) no .
C45 H49A 3.179(2) no .
C45 H49B 2.560(2) no .
H45 C47 3.250(2) no .
H45 C49 2.663(2) no .
H45 H49 3.25108(16) no .
H45 H49A 3.3910(2) no .
H45 H49B 2.34530(17) no .
C47 H49 2.818(2) no .
C47 H49A 2.711(2) no .
C47 H49B 3.306(2) no .
C47 H52 2.847(2) no .
H47 C49 2.666(3) no .
H47 H49 2.79645(13) no .
H47 H49A 2.62556(14) no .
H47 H49B 3.5917(2) no .
H47 C51 2.6500(19) no .
H47 C52 2.802(2) no .
H47 H52 2.47636(12) no .
C48 H50 2.650(2) no .
C48 H52 2.675(2) no .
C50 H52 3.261(2) no .
C50 H54 3.265(2) no .
H50 C52 3.263(2) no .
H50 C54 3.265(2) no .
C52 H54 3.259(2) no .
C52 H56 3.192(2) no .
C52 H56A 2.577(2) no .
C52 H56B 3.104(2) no .
H52 C54 3.259(2) no .
H52 C56 2.682(2) no .
H52 H56 3.4040(2) no .
H52 H56A 2.36835(15) no .
H52 H56B 3.2750(2) no .
C54 H56 2.711(2) no .
C54 H56A 3.309(2) no .
C54 H56B 2.814(2) no .
H54 C56 2.663(2) no .
H54 H56 2.60842(13) no .
H54 H56A 3.5884(2) no .
H54 H56B 2.80334(19) no .
C1K H59 2.748(8) no .
C1K H59A 2.727(8) no .
H57 H58 2.40217(14) no .
H57 H58A 2.85247(19) no .
H57 C3K 2.719(6) no .
H57 H59 2.53678(17) no .
H57 H59A 2.93864(13) no .
H57A H58 2.85061(13) no .
H57A H58A 2.32644(13) no .
H57A C3K 2.815(6) no .
H57A H59 3.1173(2) no .
H57A H59A 2.61881(18) no .
H57B H58 2.31013(13) no .
H57B H58A 2.38417(11) no .
H57B C3K 3.393(7) no .
C2K H60 2.923(7) no .
C2K H60A 2.729(7) no .
H58 H59 2.36818(10) no .
H58 H59A 2.86294(17) no .
H58 C4K 2.814(10) no .
H58 H60 2.78927(19) no .
H58 H60A 2.96646(13) no .
H58A H59 2.86304(15) no .
H58A H59A 2.38569(10) no .
H58A C4K 2.794(9) no .
H58A H60 3.2393(2) no .
H58A H60A 2.55679(17) no .
C3K H61 2.494(7) no .
C3K H61A 3.164(7) no .
C3K H62A 3.473(6) no .
H59 H60 2.28871(12) no .
H59 H60A 2.84907(19) no .
H59 C5K 2.800(12) no .
H59 H61 2.58126(13) no .
H59 C6K 3.550(9) no .
H59 H62A 3.1937(2) no .
H59A H60 2.84491(13) no .
H59A H60A 2.45401(14) no .
H59A C5K 2.577(10) no .
H59A H61 2.27268(17) no .
H59A H61A 3.02765(17) no .
C4K H62 3.349(9) no .
C4K H62A 2.613(9) no .
C4K H62B 2.691(9) no .
H60 H61 2.76229(15) no .
H60 H61A 2.79707(18) no .
H60 C6K 2.424(9) no .
H60 H62 3.39038(19) no .
H60 H62A 2.29979(14) no .
H60 H62B 2.46081(16) no .
H60A H61 2.80093(13) no .
H60A H61A 2.26584(11) no .
H60A C6K 3.106(9) no .
H60A H62A 3.41724(19) no .
H60A H62B 3.0745(2) no .
H61 H62 2.32408(16) no .
H61 H62A 2.37942(13) no .
H61 H62B 2.84536(12) no .
H61A H62 2.37800(13) no .
H61A H62A 2.84580(14) no .
H61A H62B 2.32560(12) no .
C1L H65 3.057(17) no .
C1L H65A 3.531(17) no .
C1L H66 2.60(2) no .
C1L H66A 3.47(2) no .
H63 H64 2.37931(17) no .
H63 H64A 2.30689(11) no .
H63 C3L 3.520(12) no .
H63 H66 3.4831(2) no .
H63A H64 2.33970(11) no .
H63A H64A 2.85796(19) no .
H63A C3L 2.999(13) no .
H63A H65 3.00634(19) no .
H63A C4L 3.409(9) no .
H63A H66 2.89815(17) no .
H63B H64 2.86192(14) no .
H63B H64A 2.41569(11) no .
H63B C3L 2.916(12) no .
H63B H65 3.3443(3) no .
H63B C4L 2.684(8) no .
H63B H66 2.03728(11) no .
H63B H66A 3.02661(13) no .
C2L H66 2.622(10) no .
C2L H66A 2.868(10) no .
H64 H65 2.34180(11) no .
H64 H65A 2.44540(12) no .
H64 C4L 3.354(9) no .
H64 H66 3.5156(2) no .
H64A H65 2.87788(14) no .
H64A H65A 2.30769(15) no .
H64A C4L 2.768(9) no .
H64A H66 2.99109(16) no .
H64A H66A 2.78028(19) no .
C3L H67 2.470(12) no .
C3L H67A 2.299(10) no .
H65 H66 2.56399(14) no .
H65 H66A 2.94544(12) no .
H65 C5L 2.308(7) no .
H65 H67 2.14183(14) no .
H65 H67A 2.37065(13) no .
H65A H66 2.95177(13) no .
H65A H66A 2.40659(13) no .
H65A C5L 2.566(7) no .
H65A H67 2.97843(15) no .
H65A H67A 2.23687(13) no .
C4L H68 3.125(9) no .
C4L H68A 2.767(9) no .
C4L H68B 2.312(9) no .
H66 H67 2.28191(15) no .
H66 H67A 2.8295(2) no .
H66 C6L 2.629(13) no .
H66 H68 3.31630(17) no .
H66 H68A 3.26620(15) no .
H66 H68B 2.29149(15) no .
H66A H67 2.83265(15) no .
H66A H67A 2.37913(16) no .
H66A C6L 2.479(13) no .
H66A H68 3.42319(15) no .
H66A H68A 2.60445(14) no .
H66A H68B 2.37241(13) no .
H67 H68 2.24975(15) no .
H67 H68A 2.83195(14) no .
H67 H68B 2.56555(12) no .
H67A H68 2.57287(14) no .
H67A H68A 2.24580(13) no .
H67A H68B 2.82853(15) no .
C1M H82 3.25(3) no .
C1M H83 2.68(3) no .
H77 H80 2.79081(13) no .
H77 H81 2.20472(12) no .
H77 C3M 3.172(15) no .
H77 H82 3.4271(3) no .
H77 H83 3.0410(2) no .
H78 H80 2.17971(16) no .
H78 H81 2.49670(13) no .
H78 C3M 3.473(16) no .
H78 H83 3.5438(2) no .
H79 H80 2.54073(13) no .
H79 H81 2.81096(12) no .
H79 C3M 2.831(15) no .
H79 H82 3.4910(2) no .
H79 H83 2.47568(17) no .
C2M H84 3.13(2) no .
C2M H85 3.01(2) no .
H80 H82 2.65784(11) no .
H80 H83 2.67133(17) no .
H80 C4M 2.94(2) no .
H80 H84 3.0295(2) no .
H80 H85 2.81060(15) no .
H81 H82 2.06092(11) no .
H81 H83 2.64220(13) no .
H81 C4M 3.41(2) no .
H81 H84 3.4400(2) no .
C3M H86 3.554(16) no .
C3M H87 2.990(17) no .
H82 H84 2.25097(10) no .
H82 H85 2.80508(17) no .
H82 C5M 3.110(17) no .
H82 H87 3.20820(14) no .
H82 H88 3.5034(2) no .
H83 H84 2.80425(15) no .
H83 H85 2.41313(10) no .
H83 C5M 2.979(17) no .
H83 H87 2.76044(18) no .
C4M H88 3.04(2) no .
C4M H89 3.47(2) no .
C4M H90 2.77(2) no .
H84 H86 2.52025(11) no .
H84 H87 2.80688(18) no .
H84 C6M 2.65(3) no .
H84 H88 3.05515(14) no .
H84 H89 3.49370(19) no .
H84 H90 2.38177(15) no .
H85 H86 2.13310(12) no .
H85 H87 2.55050(14) no .
H85 C6M 3.36(3) no .
H85 H90 3.4289(2) no .
H86 H88 2.84322(18) no .
H86 H89 2.25595(11) no .
H86 H90 2.50207(13) no .
H87 H88 2.27646(12) no .
H87 H89 2.47323(17) no .
H87 H90 2.85225(13) no .
C1 H14B 3.546(2) no 2_745
C1 H21 3.297(2) no 6_456
C1 H28 3.502(2) no 2_755
C1 H28A 3.082(2) no 2_755
C1 H86 3.026(2) no 1_655
H1 C14 3.391(2) no 2_745
H1 H14A 3.23004(16) no 2_745
H1 H14B 2.72867(18) no 2_745
H1 H28A 3.39037(17) no 2_755
H1 H56B 3.44800(17) no 5_756
H1 C5M 3.328(17) no 1_655
H1 H86 2.38764(16) no 1_655
H1 H87 3.5009(2) no 1_655
H1 Cl1B 3.388(15) no 1_655
C2 H21A 3.5657(19) no 1_455
C2 H28 3.2069(19) no 2_755
C2 H28A 3.0795(18) no 2_755
C2 H56B 3.4535(19) no 5_756
C3 H17 3.5120(18) no 6_456
C3 H21A 3.2998(18) no 1_455
C3 H28 2.8619(18) no 2_755
C3 H28A 3.4355(17) no 2_755
H3 C8 3.1562(18) no 6_456
H3 H8 2.88768(16) no 6_456
H3 C13 3.354(2) no 6_456
H3 C16 3.290(2) no 6_456
H3 C17 3.413(2) no 6_456
H3 H17 3.49131(15) no 6_456
H3 C21 3.145(2) no 1_455
H3 H21 2.8695(2) no 1_455
H3 H21A 2.82247(14) no 1_455
H3 H21B 3.22667(16) no 1_455
H3 H28 3.24653(17) no 2_755
C4 H28 2.8106(17) no 2_755
C5 H7A 3.488(2) no 5_766
C5 H7B 3.531(2) no 5_766
C5 H21 3.310(2) no 6_456
C5 H28 3.147(2) no 2_755
H5 C7 3.090(2) no 5_766
H5 H7 3.5952(2) no 5_766
H5 H7A 2.71207(18) no 5_766
H5 H7B 2.61179(16) no 5_766
H5 H56 3.3020(2) no 6_556
C6 H21 3.0866(18) no 6_456
C6 H28 3.4935(19) no 2_755
C6 H28A 3.4384(18) no 2_755
C6 H86 3.4498(18) no 1_655
C7 H5 3.090(2) no 5_766
C7 H10 3.580(2) no 5_766
C7 H28 3.381(2) no 2_755
C7 H56 3.515(2) no 2_655
C7 H56A 3.313(2) no 2_655
H7 H5 3.5952(2) no 5_766
H7 C8 3.504(2) no 6_456
H7 H8 2.72400(12) no 6_456
H7 H10 3.47397(18) no 5_766
H7 H14A 3.26728(16) no 5_766
H7 C15 2.988(2) no 6_456
H7 H15 3.1017(2) no 6_456
H7 C16 3.316(2) no 6_456
H7 C20 3.323(2) no 6_456
H7 C56 3.553(2) no 2_655
H7 H56 3.24649(17) no 2_655
H7 H56A 3.00375(16) no 2_655
H7A C5 3.488(2) no 5_766
H7A H5 2.71207(18) no 5_766
H7A H7A 3.35840(15) no 5_766
H7A H7B 3.15192(15) no 5_766
H7A H10 3.16132(13) no 5_766
H7A C15 3.275(2) no 6_456
H7A C19 3.168(2) no 6_456
H7A H19 3.44772(18) no 6_456
H7A C20 2.894(2) no 6_456
H7A C23 3.231(2) no 6_456
H7A C24 3.186(2) no 6_456
H7A H24 2.80651(13) no 6_456
H7B C5 3.531(2) no 5_766
H7B H5 2.61179(16) no 5_766
H7B H7A 3.15192(15) no 5_766
H7B H10 3.52622(18) no 5_766
H7B H24 2.97888(18) no 2_755
H7B H28 2.98071(17) no 2_755
H7B C56 3.280(2) no 2_655
H7B H56 2.93703(19) no 2_655
H7B H56A 2.7443(2) no 2_655
C8 H3 3.1562(18) no 6_556
C8 H7 3.504(2) no 6_556
C8 H21 3.5846(18) no 6_456
C8 H54 3.5326(18) no 6_556
C8 H85 2.6982(17) no 1_655
C8 H86 3.2637(18) no 1_655
H8 H3 2.88768(16) no 6_556
H8 H7 2.72400(12) no 6_556
H8 H14A 3.3095(2) no 2_745
H8 H21 3.2096(2) no 6_456
H8 H85 3.1435(2) no 1_655
H8 H86 3.26429(18) no 1_655
C9 H21 3.592(2) no 6_456
C9 H56 3.515(2) no 6_556
C9 H85 3.014(2) no 1_655
C9 H86 3.250(2) no 1_655
C10 H56 2.911(2) no 6_556
C10 H85 3.182(2) no 1_655
H10 C7 3.580(2) no 5_766
H10 H7 3.47397(18) no 5_766
H10 H7A 3.16132(13) no 5_766
H10 H7B 3.52622(18) no 5_766
H10 C22 3.491(2) no 2_755
H10 C23 3.321(2) no 2_755
H10 C24 3.262(2) no 2_755
H10 C25 3.402(2) no 2_755
H10 C26 3.549(2) no 2_755
H10 H56 3.06388(15) no 6_556
C11 H56 2.911(2) no 6_556
C11 H85 3.135(2) no 1_655
C12 H54 3.288(2) no 6_556
C12 H56 3.521(2) no 6_556
C12 H57B 3.163(2) no 1_655
C12 H80 3.101(2) no 1_655
C12 H85 2.872(2) no 1_655
H12 H43 3.31262(16) no 2_755
H12 C51 3.358(2) no 2_755
H12 C52 3.451(2) no 2_755
H12 H52 3.5520(2) no 2_755
H12 H54 3.5530(2) no 6_556
H12 C1K 3.383(8) no 1_655
H12 H57 2.97631(16) no 1_655
H12 H57B 2.89911(15) no 1_655
H12 H78 3.45344(16) no 1_655
H12 C2M 3.59(3) no 1_655
H12 H80 2.78853(19) no 1_655
H12 H85 3.41533(16) no 1_655
C13 H3 3.354(2) no 6_556
C13 H54 3.196(2) no 6_556
C13 H57B 3.269(2) no 1_655
C13 H85 2.631(2) no 1_655
C14 H1 3.391(2) no 2_755
C14 H29 3.403(3) no 2_755
C14 H43 3.255(2) no 2_755
C14 H56 3.281(3) no 6_556
C14 H56B 3.565(3) no 6_556
C14 H87 3.179(2) no 2_655
H14 H22 3.5863(2) no 2_755
H14 C29 3.390(2) no 2_755
H14 H29 2.53949(14) no 2_755
H14 H36 2.82992(16) no 2_755
H14 H43 2.74589(18) no 2_755
H14 H80 3.52027(16) no 1_655
H14 C5M 3.465(17) no 2_655
H14 H86 3.4837(2) no 2_655
H14 H87 2.62277(15) no 2_655
H14 Cl1B 3.595(19) no 2_655
H14A H1 3.23004(16) no 2_755
H14A H7 3.26728(16) no 5_766
H14A H8 3.3095(2) no 2_755
H14A C15 3.543(2) no 2_755
H14A H15 2.79256(14) no 2_755
H14A C22 3.539(2) no 2_755
H14A H22 3.43523(18) no 2_755
H14A H29 3.5447(2) no 2_755
H14A H56 3.15706(19) no 6_556
H14A H56B 3.5952(2) no 6_556
H14A H86 3.56911(18) no 2_655
H14A H87 3.11262(15) no 2_655
H14B C1 3.546(2) no 2_755
H14B H1 2.72867(18) no 2_755
H14B H43 2.89529(15) no 2_755
H14B C50 2.9536(19) no 2_755
H14B H50 2.92398(16) no 2_755
H14B C51 3.4143(19) no 2_755
H14B C55 3.3569(19) no 2_755
H14B C56 3.540(2) no 6_556
H14B H56 3.17637(18) no 6_556
H14B H56B 3.0126(2) no 6_556
H14B H86 3.4311(2) no 2_655
H14B H87 3.30953(16) no 2_655
C15 H7 2.988(2) no 6_556
C15 H7A 3.275(2) no 6_556
C15 H14A 3.543(2) no 2_745
C15 H57B 3.242(2) no 1_655
C15 H58 3.011(2) no 1_655
C15 H63 3.177(2) no 1_655
C15 H79 2.913(2) no 1_655
C15 H83 3.174(2) no 1_655
C15 H85 3.449(2) no 1_655
H15 H7 3.1017(2) no 6_556
H15 H14A 2.79256(14) no 2_745
H15 H57B 3.32611(15) no 1_655
H15 H58 3.5820(2) no 1_655
H15 H79 3.26339(15) no 1_655
H15 C3M 3.397(18) no 1_655
H15 H83 2.74961(18) no 1_655
H15 C4M 3.35(3) no 1_655
H15 H85 2.92686(13) no 1_655
H15 H86 3.5960(2) no 1_655
H15 H87 3.19764(18) no 1_655
H15 Cl2A 3.338(3) no 1_655
H15 Cl1B 3.53(2) no 1_655
H15 Cl2B 3.54(2) no 1_655
C16 H3 3.290(2) no 6_556
C16 H7 3.316(2) no 6_556
C16 H57B 3.110(2) no 1_655
C16 H58 3.103(2) no 1_655
C16 H63 3.227(2) no 1_655
C16 H79 3.095(2) no 1_655
C16 H85 3.397(2) no 1_655
C17 H3 3.413(2) no 6_556
C17 H52 3.549(2) no 2_755
C17 H54 3.424(2) no 6_556
C17 H58 3.048(2) no 1_655
C17 H63 3.153(2) no 1_655
C17 H79 3.407(2) no 1_655
H17 C3 3.5120(18) no 6_556
H17 H3 3.49131(15) no 6_556
H17 C52 3.220(2) no 2_755
H17 H52 2.87337(14) no 2_755
H17 C53 3.506(2) no 2_755
H17 H54 2.83516(13) no 6_556
H17 C56 3.442(2) no 2_755
H17 H56A 3.15108(15) no 2_755
H17 H56B 3.19661(15) no 2_755
C18 H58 2.946(2) no 1_655
C18 H63 3.073(2) no 1_655
C18 H64 3.379(2) no 1_655
C18 H79 3.581(2) no 1_655
C19 H7A 3.168(2) no 6_556
C19 H58 2.841(2) no 1_655
C19 H63 3.011(2) no 1_655
C19 H64 3.328(2) no 1_655
C19 H64A 3.382(2) no 1_655
C19 H79 3.409(2) no 1_655
H19 H7A 3.44772(18) no 6_556
H19 H47 3.00354(13) no 1_655
H19 H58 3.33332(16) no 1_655
H19 H63 3.49087(17) no 1_655
H19 H64 3.20537(14) no 1_655
H19 H64A 3.2107(2) no 1_655
C20 H7 3.323(2) no 6_556
C20 H7A 2.894(2) no 6_556
C20 H58 2.877(2) no 1_655
C20 H58A 3.451(2) no 1_655
C20 H63 3.068(2) no 1_655
C20 H79 3.078(2) no 1_655
C21 H3 3.145(2) no 1_655
C21 H28 3.400(2) no 2_855
C21 H28B 3.554(2) no 2_855
C21 H56A 3.187(3) no 2_755
C21 H64 3.418(3) no 1_655
H21 C1 3.297(2) no 6_556
H21 H3 2.8695(2) no 1_655
H21 C5 3.310(2) no 6_556
H21 C6 3.0866(18) no 6_556
H21 C8 3.5846(18) no 6_556
H21 H8 3.2096(2) no 6_556
H21 C9 3.592(2) no 6_556
H21 H56A 2.9659(2) no 2_755
H21A C2 3.5657(19) no 1_655
H21A C3 3.2998(18) no 1_655
H21A H3 2.82247(14) no 1_655
H21A H28 3.26591(16) no 2_855
H21A H28A 3.56193(17) no 2_855
H21A H28B 3.43678(15) no 2_855
H21A C50 3.4045(19) no 1_655
H21A C54 3.419(2) no 1_655
H21A C55 3.1856(19) no 1_655
H21A H64 3.0741(2) no 1_655
H21B H3 3.22667(16) no 1_655
H21B C28 3.170(2) no 2_855
H21B H28 2.68483(17) no 2_855
H21B H28A 3.5546(2) no 2_855
H21B H28B 2.84611(14) no 2_855
H21B C52 3.589(2) no 2_755
H21B H52 2.76231(17) no 2_755
H21B C56 3.452(2) no 2_755
H21B H56A 2.55772(13) no 2_755
H21B H64 3.2979(2) no 1_655
C22 H10 3.491(2) no 2_745
C22 H14A 3.539(2) no 2_745
C22 H49A 3.044(2) no 1_655
C22 H58A 3.495(2) no 1_655
C22 H83 3.401(2) no 1_655
H22 H14 3.5863(2) no 2_745
H22 H14A 3.43523(18) no 2_745
H22 H42B 3.3319(2) no 8_556
H22 H49A 3.5267(2) no 1_655
H22 H58A 3.05559(14) no 1_655
H22 H79 3.33794(19) no 1_655
H22 C3M 3.467(18) no 1_655
H22 H83 2.48175(15) no 1_655
H22 H87 3.3779(2) no 1_655
H22 Cl3A 3.566(3) no 1_655
H22 Cl2B 3.44(2) no 1_655
C23 H7A 3.231(2) no 6_556
C23 H10 3.321(2) no 2_745
C23 H49A 3.293(2) no 1_655
C24 H7A 3.186(2) no 6_556
C24 H10 3.262(2) no 2_745
C24 H47 2.976(2) no 1_655
C24 H49A 3.376(2) no 1_655
H24 H7A 2.80650(13) no 6_556
H24 H7B 2.97888(18) no 2_745
H24 H47 2.92718(16) no 1_655
H24 H52 3.5475(3) no 1_655
C25 H10 3.402(2) no 2_745
C25 H47 3.206(2) no 1_655
C25 H49 3.128(2) no 1_655
C25 H49A 3.244(2) no 1_655
C25 H62A 3.212(2) no 2_745
C26 H10 3.549(2) no 2_745
C26 H49 2.888(2) no 1_655
C26 H49A 3.003(2) no 1_655
C26 H62 3.481(2) no 2_745
C26 H62A 2.804(2) no 2_745
C26 H65 3.548(2) no 2_745
C26 H84 3.504(2) no 2_645
C26 H90 2.898(2) no 2_645
C26 H76 3.580(2) no 2_645
H26 H49 2.96328(17) no 1_655
H26 H49A 3.47529(17) no 1_655
H26 C6K 2.754(8) no 2_745
H26 H62 2.61050(12) no 2_745
H26 H62A 2.09090(10) no 2_745
H26 H62B 3.28528(19) no 2_745
H26 H65 2.97801(16) no 2_745
H26 H84 3.0782(2) no 2_645
H26 C5M 3.272(17) no 2_645
H26 H86 3.08950(15) no 2_645
H26 C6M 2.74(3) no 2_645
H26 H88 3.56452(17) no 2_645
H26 H89 2.84635(19) no 2_645
H26 H90 1.99921(9) no 2_645
H26 C1A 3.580(9) no 2_645
H26 H75 3.44787(19) no 2_645
H26 Cl1A 3.266(2) no 2_645
H26 Cl2A 3.365(3) no 2_645
H26 H76 3.2457(2) no 2_645
H26 Cl1B 3.28(2) no 2_645
C27 H49 3.383(2) no 1_655
C27 H49A 2.879(2) no 1_655
C27 H84 3.479(2) no 2_645
C27 H90 3.522(2) no 2_645
C27 H76 3.269(2) no 2_645
C28 H21B 3.170(2) no 2_845
C28 H47 3.426(2) no 1_655
C28 H49 3.502(3) no 1_655
C28 H50 3.598(2) no 2_745
C28 H62A 2.860(3) no 2_745
C28 H64 3.174(2) no 2_745
C28 H65 3.421(3) no 2_745
H28 C1 3.502(2) no 2_745
H28 C2 3.2069(19) no 2_745
H28 C3 2.8619(18) no 2_745
H28 H3 3.24653(17) no 2_745
H28 C4 2.8106(17) no 2_745
H28 C5 3.147(2) no 2_745
H28 C6 3.4935(19) no 2_745
H28 C7 3.381(2) no 2_745
H28 H7B 2.98071(17) no 2_745
H28 C21 3.400(2) no 2_845
H28 H21A 3.26591(16) no 2_845
H28 H21B 2.68483(17) no 2_845
H28 H52 3.5135(2) no 1_655
H28A C1 3.082(2) no 2_745
H28A H1 3.39037(17) no 2_745
H28A C2 3.0795(18) no 2_745
H28A C3 3.4355(17) no 2_745
H28A C6 3.4384(18) no 2_745
H28A H21A 3.56193(17) no 2_845
H28A H21B 3.5546(2) no 2_845
H28A C50 3.272(2) no 2_745
H28A H50 2.66971(18) no 2_745
H28A C55 3.564(2) no 2_745
H28A H60 3.34717(15) no 2_745
H28A C6K 3.303(9) no 2_745
H28A H62A 2.43896(17) no 2_745
H28A H62B 3.37983(18) no 2_745
H28A H64 3.02792(17) no 2_745
H28A H65 3.20337(19) no 2_745
H28A H86 3.4547(2) no 2_645
H28A H89 3.31717(15) no 2_645
H28B C21 3.554(2) no 2_845
H28B H21A 3.43678(15) no 2_845
H28B H21B 2.84611(14) no 2_845
H28B C47 3.505(2) no 1_655
H28B H47 2.89336(17) no 1_655
H28B H49 2.98625(18) no 1_655
H28B H52 3.28575(15) no 1_655
H28B H59 3.04598(16) no 2_745
H28B H60 3.00032(14) no 2_745
H28B H62A 2.67571(13) no 2_745
H28B H63A 3.12058(18) no 2_745
H28B C2L 3.200(9) no 2_745
H28B H64 2.48263(12) no 2_745
H28B C3L 3.485(12) no 2_745
H28B H65 2.91741(17) no 2_745
C29 H14 3.390(2) no 2_745
C29 H42B 3.327(2) no 8_556
C29 H84 3.147(2) no 2_645
C29 H75 3.061(2) no 2_645
C29 H76 2.460(2) no 2_645
H29 C14 3.403(3) no 2_745
H29 H14 2.53949(14) no 2_745
H29 H14A 3.5447(2) no 2_745
H29 H84 3.4414(2) no 2_645
H29 H87 2.87776(15) no 1_655
H29 Cl3A 3.477(3) no 1_655
H29 H76 2.8477(2) no 2_645
C30 H42B 3.022(2) no 8_556
C30 H49A 3.501(2) no 1_655
C30 H84 3.016(2) no 2_645
C30 H90 3.272(2) no 2_645
C30 H75 2.933(2) no 2_645
C30 H76 2.515(2) no 2_645
C31 H42B 3.052(2) no 8_556
C31 H49 3.505(2) no 1_655
C31 H49A 3.486(2) no 1_655
C31 H49B 3.507(2) no 1_655
C31 H62 3.205(2) no 2_745
C31 H67 3.559(2) no 2_745
C31 H84 3.406(2) no 2_645
C31 H90 2.864(2) no 2_645
C31 H75 2.836(2) no 2_645
C31 H76 2.932(2) no 2_645
H31 H42B 3.3842(2) no 8_556
H31 C49 3.018(3) no 1_655
H31 H49 2.69297(16) no 1_655
H31 H49A 3.00661(13) no 1_655
H31 H49B 2.84733(18) no 1_655
H31 H61 3.24353(18) no 2_745
H31 C6K 3.191(8) no 2_745
H31 H62 2.56239(17) no 2_745
H31 H62A 3.08182(13) no 2_745
H31 H65 3.32417(15) no 2_745
H31 C5L 3.481(7) no 2_745
H31 H67 2.68848(14) no 2_745
H31 H67A 3.40897(19) no 2_745
H31 H90 2.65331(13) no 2_645
H31 H75 3.3284(2) no 2_645
H31 Cl1A 3.480(2) no 2_645
H31 H76 3.5138(2) no 2_645
C32 H42B 3.410(2) no 8_556
C32 H45 3.490(2) no 8_556
C32 H68B 3.493(2) no 7_746
C32 H90 3.540(2) no 2_645
C32 H75 2.886(2) no 2_645
C32 H76 3.270(2) no 2_645
C33 H40 3.516(2) no 8_556
C33 H45 2.986(2) no 8_556
C33 H68 3.420(2) no 7_746
C33 H68B 3.413(2) no 7_746
C33 H75 2.989(2) no 2_645
C33 H76 3.196(2) no 2_645
H33 H40 3.52901(17) no 8_556
H33 C45 3.275(2) no 8_556
H33 H45 2.37653(12) no 8_556
H33 H49B 2.88023(15) no 8_556
H33 H66 3.58526(19) no 7_746
H33 H67 3.27860(14) no 7_746
H33 C6L 3.471(15) no 7_746
H33 H68 3.10929(16) no 7_746
H33 H68B 3.1565(2) no 7_746
H33 H75 3.54220(19) no 2_645
C34 H75 3.090(2) no 2_645
C34 H76 2.829(2) no 2_645
C35 H42 3.462(3) no 2_745
C35 H45 3.395(3) no 8_556
C35 H57A 3.310(3) no 7_746
C35 H59A 3.306(3) no 7_746
C35 H66 3.424(3) no 7_746
C35 H67 3.498(3) no 2_745
C35 H68 3.318(3) no 2_745
C35 H68B 3.352(3) no 7_746
C35 H77 3.580(3) no 7_746
C35 H81 3.207(3) no 7_746
H35 C41 3.555(2) no 8_556
H35 H42 3.5032(2) no 2_745
H35 C45 3.252(2) no 8_556
H35 H45 2.73425(14) no 8_556
H35 C1K 3.546(8) no 7_746
H35 H57A 2.80239(15) no 7_746
H35 C3K 3.362(7) no 7_746
H35 H59A 2.45270(11) no 7_746
H35 H63B 3.17116(17) no 7_746
H35 H66 2.67854(12) no 7_746
H35 H68B 3.11838(15) no 7_746
H35 C1M 3.52(3) no 7_746
H35 H77 2.89757(15) no 7_746
H35 H78 3.5947(2) no 7_746
H35 H81 2.91991(15) no 7_746
H35A C36 3.382(2) no 8_556
H35A C37 3.468(2) no 8_556
H35A C38 3.460(2) no 8_556
H35A C39 3.384(2) no 8_556
H35A C40 3.272(2) no 8_556
H35A C41 3.283(2) no 8_556
H35A H45 3.58365(16) no 8_556
H35A H57A 3.1139(2) no 7_746
H35A C5L 3.573(7) no 2_745
H35A H67 3.07173(14) no 2_745
H35A C6L 3.527(15) no 2_745
H35A H68 2.74422(15) no 2_745
H35A H81 2.78470(17) no 7_746
H35B C42 3.540(3) no 2_745
H35B H42 2.69050(15) no 2_745
H35B H57A 3.5104(2) no 7_746
H35B H59A 3.36263(19) no 7_746
H35B H62 3.11510(18) no 2_745
H35B H66 3.32957(17) no 7_746
H35B C5L 3.343(7) no 2_745
H35B H67 3.1423(2) no 2_745
H35B H67A 2.99154(14) no 2_745
H35B C6L 3.516(15) no 2_745
H35B H68 3.0230(2) no 2_745
H35B H68B 3.0167(2) no 7_746
H35B H77 3.5697(2) no 7_746
H35B H81 3.4219(2) no 7_746
H35B H90 3.5100(2) no 2_645
H35B H75 3.55134(19) no 2_645
H35B Cl1A 3.307(2) no 2_645
C36 H35A 3.382(2) no 8_456
C36 H57 3.572(2) no 2_645
C36 H57A 3.408(2) no 2_645
C36 H80 3.015(2) no 2_645
C36 H81 2.935(2) no 2_645
C36 H88 3.105(2) no 1_655
H36 H14 2.82992(16) no 2_745
H36 C1K 3.363(8) no 2_645
H36 H57 3.06027(14) no 2_645
H36 H57A 3.08043(17) no 2_645
H36 H57B 3.39518(19) no 2_645
H36 C2M 2.92(2) no 2_645
H36 H80 2.29046(13) no 2_645
H36 H81 2.64945(16) no 2_645
H36 H87 3.57736(19) no 1_655
H36 H88 3.4835(2) no 1_655
H36 H76 3.19436(17) no 2_645
C37 H35A 3.468(2) no 8_456
C37 H81 3.595(2) no 2_645
C37 H88 3.421(2) no 1_655
C38 H35A 3.460(2) no 8_456
C38 H49B 3.066(2) no 8_556
C38 H66A 3.331(2) no 8_556
H38 H40 3.4592(3) no 8_556
H38 C45 3.496(2) no 8_556
H38 H45 2.78706(13) no 8_556
H38 C49 3.389(3) no 8_556
H38 H49B 2.51986(13) no 8_556
H38 H61A 3.52909(15) no 8_556
H38 C4L 3.574(9) no 8_556
H38 H66A 2.62258(13) no 8_556
H38 H68A 3.18837(16) no 8_556
H38 H68B 3.4361(2) no 8_556
C39 H35A 3.384(2) no 8_456
C39 H49B 3.487(2) no 8_556
C39 H88 3.550(2) no 1_655
C40 H35A 3.272(2) no 8_456
C40 H61A 3.182(2) no .
C40 H62B 3.498(2) no .
C40 H67A 2.965(2) no .
C40 H68A 3.384(2) no .
C40 H88 3.256(2) no 1_655
H40 C33 3.516(2) no 8_456
H40 H33 3.52901(17) no 8_456
H40 H38 3.4592(3) no 8_456
H40 C5K 3.362(12) no .
H40 H61A 2.47960(11) no .
H40 H62 3.48944(18) no .
H40 H62B 3.38549(19) no .
H40 H65A 3.35635(17) no .
H40 C4L 3.566(9) no .
H40 H66A 3.17237(18) no .
H40 C5L 3.127(7) no .
H40 H67A 2.43295(15) no .
H40 C6L 3.268(14) no .
H40 H68A 2.57381(11) no .
C41 H35 3.555(2) no 8_456
C41 H35A 3.283(2) no 8_456
C41 H57 3.594(2) no 2_645
C41 H62B 3.163(2) no .
C41 H81 3.442(2) no 2_645
C41 H88 3.028(2) no 1_655
C41 H89 3.335(2) no 1_655
C42 H35B 3.540(3) no 2_755
C42 H49A 3.456(3) no 8_556
C42 H49B 3.387(3) no 8_556
C42 H58A 3.111(3) no 8_556
C42 H66A 3.181(3) no 8_556
C42 H68A 3.256(3) no .
C42 H77 3.407(3) no 8_556
H42 C35 3.462(3) no 2_755
H42 H35 3.5032(2) no 2_755
H42 H35B 2.69050(15) no 2_755
H42 H57A 3.44617(17) no 8_556
H42 H58A 2.98739(19) no 8_556
H42 H59A 3.38381(15) no 8_556
H42 H63B 3.36176(16) no 8_556
H42 H66 3.37319(19) no 8_556
H42 H66A 3.3949(2) no 8_556
H42 H67A 3.27377(17) no .
H42 C6L 3.262(14) no .
H42 H68 3.14260(17) no .
H42 H68A 2.65598(19) no .
H42 H77 2.96694(14) no 8_556
H42 H81 3.54311(18) no 8_556
H42 H82 3.54218(17) no 8_556
H42 Cl3A 3.337(3) no 8_556
H42A C49 3.255(3) no 8_556
H42A H49A 2.82697(14) no 8_556
H42A H49B 2.84748(16) no 8_556
H42A C2K 3.448(6) no 8_556
H42A H58A 2.65676(13) no 8_556
H42A C3K 3.469(6) no 8_556
H42A H59A 3.18262(18) no 8_556
H42A C4K 3.394(9) no 8_556
H42A H60A 2.65673(13) no 8_556
H42A H63B 3.12277(16) no 8_556
H42A H64A 3.32739(18) no 8_556
H42A C4L 3.059(9) no 8_556
H42A H66 2.96389(16) no 8_556
H42A H66A 2.35029(16) no 8_556
H42A H77 3.03680(17) no 8_556
H42B H22 3.3319(2) no 8_456
H42B C29 3.327(2) no 8_456
H42B C30 3.022(2) no 8_456
H42B C31 3.052(2) no 8_456
H42B H31 3.3842(2) no 8_456
H42B C32 3.410(2) no 8_456
H42B H49A 3.24675(14) no 8_556
H42B H49B 3.40695(18) no 8_556
H42B H58A 3.18543(15) no 8_556
H42B H68A 3.11473(14) no .
H42B Cl3A 3.397(3) no 8_556
C43 H57 2.853(2) no 2_645
C43 H62B 2.615(2) no .
C43 H65A 2.998(2) no .
C43 H78 3.435(2) no 2_645
C43 H80 3.422(2) no 2_645
C43 H89 2.913(2) no 1_655
H43 H12 3.31262(16) no 2_745
H43 C14 3.255(2) no 2_745
H43 H14 2.74589(18) no 2_745
H43 H14B 2.89529(15) no 2_745
H43 H57 3.1963(2) no 2_645
H43 H62B 2.71988(14) no .
H43 H65A 3.42135(16) no .
H43 H80 3.3529(2) no 2_645
H43 H87 3.29541(19) no 1_655
H43 C6M 3.21(3) no 1_655
H43 H88 3.29358(15) no 1_655
H43 H89 2.48934(16) no 1_655
C44 H57 2.917(2) no 2_645
C44 H57A 3.564(2) no 2_645
C44 H61A 3.415(2) no .
C44 H62B 2.733(2) no .
C44 H65A 2.907(2) no .
C44 H78 3.411(2) no 2_645
C44 H80 3.519(2) no 2_645
C44 H89 3.309(2) no 1_655
C45 H33 3.275(2) no 8_456
C45 H35 3.252(2) no 8_456
C45 H38 3.496(2) no 8_456
C45 H57 3.265(2) no 2_645
C45 H59 3.365(2) no 2_645
C45 H60A 3.272(2) no .
C45 H61A 3.312(2) no .
C45 H62B 3.433(2) no .
C45 H63A 3.507(2) no 2_645
C45 H65A 3.095(2) no .
C45 H66A 3.402(2) no .
C45 H78 3.443(2) no 2_645
H45 C32 3.490(2) no 8_456
H45 C33 2.986(2) no 8_456
H45 H33 2.37653(12) no 8_456
H45 C35 3.395(3) no 8_456
H45 H35 2.73425(14) no 8_456
H45 H35A 3.58365(16) no 8_456
H45 H38 2.78706(13) no 8_456
H45 H60A 3.57836(17) no .
H45 H61A 3.3158(2) no .
H45 H65A 3.5580(2) no .
H45 H66A 3.2724(2) no .
C46 H57 3.534(2) no 2_645
C46 H59 2.942(2) no 2_645
C46 H60A 2.978(2) no .
C46 H63A 3.139(2) no 2_645
C46 H64A 3.175(2) no .
C46 H65A 3.388(2) no .
C46 H78 3.507(2) no 2_645
C47 H28B 3.505(2) no 1_455
C47 H57 3.462(2) no 2_645
C47 H59 3.282(2) no 2_645
C47 H60 3.560(2) no .
C47 H60A 3.303(2) no .
C47 H63A 3.172(2) no 2_645
C47 H64A 3.066(2) no .
C47 H65A 3.468(2) no .
C47 H78 3.517(2) no 2_645
H47 H19 3.00354(13) no 1_455
H47 C24 2.976(2) no 1_455
H47 H24 2.92718(16) no 1_455
H47 C25 3.206(2) no 1_455
H47 C28 3.426(2) no 1_455
H47 H28B 2.89336(17) no 1_455
H47 H59 3.52306(19) no 2_645
H47 H63A 3.43953(18) no 2_645
H47 H64A 3.17838(19) no .
C48 H57 3.156(2) no 2_645
C48 H62B 3.258(2) no .
C48 H63A 3.595(2) no 2_645
C48 H64A 3.594(2) no .
C48 H65A 3.286(2) no .
C48 H78 3.503(2) no 2_645
C49 H31 3.018(3) no 1_455
C49 H38 3.389(3) no 8_456
C49 H42A 3.255(3) no 8_456
C49 H59 3.171(3) no 2_645
C49 H60A 3.320(3) no .
C49 H61 3.380(3) no 2_645
C49 H64A 3.550(3) no .
C49 H65 3.395(3) no 2_645
C49 H67 3.275(3) no 2_645
H49 C25 3.128(2) no 1_455
H49 C26 2.888(2) no 1_455
H49 H26 2.96328(17) no 1_455
H49 C27 3.383(2) no 1_455
H49 C28 3.502(3) no 1_455
H49 H28B 2.98625(18) no 1_455
H49 C31 3.505(2) no 1_455
H49 H31 2.69297(16) no 1_455
H49 C3K 3.371(6) no 2_645
H49 H59 2.58934(14) no 2_645
H49 H59A 3.46891(17) no 2_645
H49 C5K 3.298(12) no 2_645
H49 H61 2.67669(15) no 2_645
H49 C6K 3.337(7) no 2_645
H49 H62 3.49753(18) no 2_645
H49 H62A 2.77279(16) no 2_645
H49 H63A 3.18776(17) no 2_645
H49 C3L 3.307(15) no 2_645
H49 H65 2.45187(17) no 2_645
H49 H66 3.59929(16) no 2_645
H49 C5L 3.571(7) no 2_645
H49 H67 2.72896(14) no 2_645
H49A C22 3.044(2) no 1_455
H49A H22 3.5267(2) no 1_455
H49A C23 3.293(2) no 1_455
H49A C24 3.376(2) no 1_455
H49A C25 3.244(2) no 1_455
H49A C26 3.003(2) no 1_455
H49A H26 3.47529(17) no 1_455
H49A C27 2.879(2) no 1_455
H49A C30 3.501(2) no 1_455
H49A C31 3.486(2) no 1_455
H49A H31 3.00661(13) no 1_455
H49A C42 3.456(3) no 8_456
H49A H42A 2.82697(14) no 8_456
H49A H42B 3.24675(14) no 8_456
H49A H60A 2.94616(17) no .
H49A H64A 3.01377(17) no .
H49B C31 3.507(2) no 1_455
H49B H31 2.84733(18) no 1_455
H49B H33 2.88023(15) no 8_456
H49B C38 3.066(2) no 8_456
H49B H38 2.51986(13) no 8_456
H49B C39 3.487(2) no 8_456
H49B C42 3.387(3) no 8_456
H49B H42A 2.84748(16) no 8_456
H49B H42B 3.40695(18) no 8_456
H49B H59 3.58117(16) no 2_645
H49B H60A 3.4717(2) no .
H49B H61 3.2582(2) no 2_645
H49B H66A 3.5820(2) no .
H49B H67 2.92976(19) no 2_645
C50 H14B 2.9536(19) no 2_745
C50 H21A 3.4045(19) no 1_455
C50 H28A 3.272(2) no 2_755
H50 H14B 2.92398(16) no 2_745
H50 C28 3.598(2) no 2_755
H50 H28A 2.66971(18) no 2_755
H50 H62A 3.44513(16) no .
H50 H62B 3.0257(2) no .
H50 H86 3.07640(17) no 1_655
H50 H89 2.78532(16) no 1_655
C51 H12 3.358(2) no 2_745
C51 H14B 3.4143(19) no 2_745
C52 H12 3.451(2) no 2_745
C52 H17 3.220(2) no 2_745
C52 H21B 3.589(2) no 2_745
H52 H12 3.5520(2) no 2_745
H52 C17 3.549(2) no 2_745
H52 H17 2.87337(14) no 2_745
H52 H21B 2.76231(17) no 2_745
H52 H24 3.5475(3) no 1_455
H52 H28 3.5135(2) no 1_455
H52 H28B 3.28575(15) no 1_455
C53 H17 3.506(2) no 2_745
C54 H21A 3.419(2) no 1_455
C54 H56B 2.970(2) no 5_756
H54 C8 3.5326(18) no 6_456
H54 C12 3.288(2) no 6_456
H54 H12 3.5530(2) no 6_456
H54 C13 3.196(2) no 6_456
H54 C17 3.424(2) no 6_456
H54 H17 2.83516(13) no 6_456
H54 H56B 2.9451(2) no 5_756
C55 H14B 3.3569(19) no 2_745
C55 H21A 3.1856(19) no 1_455
C55 H28A 3.564(2) no 2_755
C55 H56B 3.1227(19) no 5_756
C56 H7 3.553(2) no 2_645
C56 H7B 3.280(2) no 2_645
C56 H14B 3.540(2) no 6_456
C56 H17 3.442(2) no 2_745
C56 H21B 3.452(2) no 2_745
H56 H5 3.3020(2) no 6_456
H56 C7 3.515(2) no 2_645
H56 H7 3.24649(17) no 2_645
H56 H7B 2.93703(19) no 2_645
H56 C9 3.515(2) no 6_456
H56 C10 2.911(2) no 6_456
H56 H10 3.06388(15) no 6_456
H56 C11 2.911(2) no 6_456
H56 C12 3.521(2) no 6_456
H56 C14 3.281(3) no 6_456
H56 H14A 3.15706(19) no 6_456
H56 H14B 3.17637(18) no 6_456
H56A C7 3.313(2) no 2_645
H56A H7 3.00375(16) no 2_645
H56A H7B 2.7443(2) no 2_645
H56A H17 3.15108(15) no 2_745
H56A C21 3.187(3) no 2_745
H56A H21 2.9659(2) no 2_745
H56A H21B 2.55772(13) no 2_745
H56B H1 3.44800(17) no 5_756
H56B C2 3.4535(19) no 5_756
H56B C14 3.565(3) no 6_456
H56B H14A 3.5952(2) no 6_456
H56B H14B 3.0126(2) no 6_456
H56B H17 3.19661(15) no 2_745
H56B C54 2.970(2) no 5_756
H56B H54 2.9451(2) no 5_756
H56B C55 3.1227(19) no 5_756
C1K H12 3.383(8) no 1_455
C1K H35 3.546(8) no 7_756
C1K H36 3.363(8) no 2_655
H57 H12 2.97631(16) no 1_455
H57 C36 3.572(2) no 2_655
H57 H36 3.06027(14) no 2_655
H57 C41 3.594(2) no 2_655
H57 C43 2.853(2) no 2_655
H57 H43 3.1963(2) no 2_655
H57 C44 2.917(2) no 2_655
H57 C45 3.265(2) no 2_655
H57 C46 3.534(2) no 2_655
H57 C47 3.462(2) no 2_655
H57 C48 3.156(2) no 2_655
H57A C35 3.310(3) no 7_756
H57A H35 2.80239(15) no 7_756
H57A H35A 3.1139(2) no 7_756
H57A H35B 3.5104(2) no 7_756
H57A C36 3.408(2) no 2_655
H57A H36 3.08043(17) no 2_655
H57A H42 3.44617(17) no 8_456
H57A C44 3.564(2) no 2_655
H57A Cl3A 3.398(3) no .
H57B C12 3.163(2) no 1_455
H57B H12 2.89911(15) no 1_455
H57B C13 3.269(2) no 1_455
H57B C15 3.242(2) no 1_455
H57B H15 3.32611(15) no 1_455
H57B C16 3.110(2) no 1_455
H57B H36 3.39518(19) no 2_655
H57B Cl2A 3.235(3) no .
H57B Cl3A 3.467(3) no .
C2K H42A 3.448(6) no 8_456
H58 C15 3.011(2) no 1_455
H58 H15 3.5820(2) no 1_455
H58 C16 3.103(2) no 1_455
H58 C17 3.048(2) no 1_455
H58 C18 2.946(2) no 1_455
H58 C19 2.841(2) no 1_455
H58 H19 3.33332(16) no 1_455
H58 C20 2.877(2) no 1_455
H58A C20 3.451(2) no 1_455
H58A C22 3.495(2) no 1_455
H58A H22 3.05559(14) no 1_455
H58A C42 3.111(3) no 8_456
H58A H42 2.98739(19) no 8_456
H58A H42A 2.65676(13) no 8_456
H58A H42B 3.18543(15) no 8_456
C3K H35 3.362(7) no 7_756
C3K H42A 3.469(6) no 8_456
C3K H49 3.371(6) no 2_655
H59 H28B 3.04598(16) no 2_755
H59 C45 3.365(2) no 2_655
H59 C46 2.942(2) no 2_655
H59 C47 3.282(2) no 2_655
H59 H47 3.52306(19) no 2_655
H59 C49 3.171(3) no 2_655
H59 H49 2.58934(14) no 2_655
H59 H49B 3.58117(16) no 2_655
H59A C35 3.306(3) no 7_756
H59A H35 2.45270(11) no 7_756
H59A H35B 3.36263(19) no 7_756
H59A H42 3.38381(15) no 8_456
H59A H42A 3.18262(18) no 8_456
H59A H49 3.46891(17) no 2_655
C4K H42A 3.394(9) no 8_456
H60 H28A 3.34717(15) no 2_755
H60 H28B 3.00032(14) no 2_755
H60 C47 3.560(2) no .
H60A H42A 2.65673(13) no 8_456
H60A C45 3.272(2) no .
H60A H45 3.57836(17) no .
H60A C46 2.978(2) no .
H60A C47 3.303(2) no .
H60A C49 3.320(3) no .
H60A H49A 2.94616(17) no .
H60A H49B 3.4717(2) no .
C5K H40 3.362(12) no .
C5K H49 3.298(12) no 2_655
H61 H31 3.24353(18) no 2_755
H61 C49 3.380(3) no 2_655
H61 H49 2.67669(15) no 2_655
H61 H49B 3.2582(2) no 2_655
H61A H38 3.52909(15) no 8_456
H61A C40 3.182(2) no .
H61A H40 2.47960(11) no .
H61A C44 3.415(2) no .
H61A C45 3.312(2) no .
H61A H45 3.3158(2) no .
C6K H26 2.754(8) no 2_755
C6K H28A 3.303(9) no 2_755
C6K H31 3.191(8) no 2_755
C6K H49 3.337(7) no 2_655
H62 C26 3.481(2) no 2_755
H62 H26 2.61050(12) no 2_755
H62 C31 3.205(2) no 2_755
H62 H31 2.56239(17) no 2_755
H62 H35B 3.11510(18) no 2_755
H62 H40 3.48944(18) no .
H62 H49 3.49753(18) no 2_655
H62 C1A 3.510(9) no 1_655
H62 Cl1A 2.043(2) no 1_655
H62A C25 3.212(2) no 2_755
H62A C26 2.804(2) no 2_755
H62A H26 2.09090(10) no 2_755
H62A C28 2.860(3) no 2_755
H62A H28A 2.43896(17) no 2_755
H62A H28B 2.67571(13) no 2_755
H62A H31 3.08182(13) no 2_755
H62A H49 2.77279(16) no 2_655
H62A H50 3.44513(16) no .
H62A Cl1A 3.217(2) no 1_655
H62B H26 3.28528(19) no 2_755
H62B H28A 3.37983(18) no 2_755
H62B C40 3.498(2) no .
H62B H40 3.38549(19) no .
H62B C41 3.163(2) no .
H62B C43 2.615(2) no .
H62B H43 2.71988(14) no .
H62B C44 2.733(2) no .
H62B C45 3.433(2) no .
H62B C48 3.258(2) no .
H62B H50 3.0257(2) no .
H62B Cl1A 2.711(2) no 1_655
H63 C15 3.177(2) no 1_455
H63 C16 3.227(2) no 1_455
H63 C17 3.153(2) no 1_455
H63 C18 3.073(2) no 1_455
H63 C19 3.011(2) no 1_455
H63 H19 3.49087(17) no 1_455
H63 C20 3.068(2) no 1_455
H63 Cl2B 3.45(3) no .
H63A H28B 3.12058(18) no 2_755
H63A C45 3.507(2) no 2_655
H63A C46 3.139(2) no 2_655
H63A C47 3.172(2) no 2_655
H63A H47 3.43953(18) no 2_655
H63A C48 3.595(2) no 2_655
H63A H49 3.18776(17) no 2_655
H63B H35 3.17116(17) no 7_756
H63B H42 3.36176(16) no 8_456
H63B H42A 3.12277(16) no 8_456
H63B Cl2B 3.36(3) no .
C2L H28B 3.200(9) no 2_755
H64 C18 3.379(2) no 1_455
H64 C19 3.328(2) no 1_455
H64 H19 3.20537(14) no 1_455
H64 C21 3.418(3) no 1_455
H64 H21A 3.0741(2) no 1_455
H64 H21B 3.2979(2) no 1_455
H64 C28 3.174(2) no 2_755
H64 H28A 3.02792(17) no 2_755
H64 H28B 2.48263(12) no 2_755
H64A C19 3.382(2) no 1_455
H64A H19 3.2107(2) no 1_455
H64A H42A 3.32739(18) no 8_456
H64A C46 3.175(2) no .
H64A C47 3.066(2) no .
H64A H47 3.17838(19) no .
H64A C48 3.594(2) no .
H64A C49 3.550(3) no .
H64A H49A 3.01377(17) no .
C3L H28B 3.485(12) no 2_755
C3L H49 3.307(15) no 2_655
H65 C26 3.548(2) no 2_755
H65 H26 2.97801(16) no 2_755
H65 C28 3.421(3) no 2_755
H65 H28A 3.20337(19) no 2_755
H65 H28B 2.91741(17) no 2_755
H65 H31 3.32417(15) no 2_755
H65 C49 3.395(3) no 2_655
H65 H49 2.45187(17) no 2_655
H65A H40 3.35635(17) no .
H65A C43 2.998(2) no .
H65A H43 3.42135(16) no .
H65A C44 2.907(2) no .
H65A C45 3.095(2) no .
H65A H45 3.5580(2) no .
H65A C46 3.388(2) no .
H65A C47 3.468(2) no .
H65A C48 3.286(2) no .
C4L H38 3.574(9) no 8_456
C4L H40 3.566(9) no .
C4L H42A 3.059(9) no 8_456
H66 H33 3.58526(19) no 7_756
H66 C35 3.424(3) no 7_756
H66 H35 2.67854(12) no 7_756
H66 H35B 3.32957(17) no 7_756
H66 H42 3.37319(19) no 8_456
H66 H42A 2.96389(16) no 8_456
H66 H49 3.59929(16) no 2_655
H66A C38 3.331(2) no 8_456
H66A H38 2.62258(13) no 8_456
H66A H40 3.17237(18) no .
H66A C42 3.181(3) no 8_456
H66A H42 3.3949(2) no 8_456
H66A H42A 2.35029(16) no 8_456
H66A C45 3.402(2) no .
H66A H45 3.2724(2) no .
H66A H49B 3.5820(2) no .
C5L H31 3.481(7) no 2_755
C5L H35A 3.573(7) no 2_755
C5L H35B 3.343(7) no 2_755
C5L H40 3.127(7) no .
C5L H49 3.571(7) no 2_655
H67 C31 3.559(2) no 2_755
H67 H31 2.68848(14) no 2_755
H67 H33 3.27860(14) no 7_756
H67 C35 3.498(3) no 2_755
H67 H35A 3.07173(14) no 2_755
H67 H35B 3.1423(2) no 2_755
H67 C49 3.275(3) no 2_655
H67 H49 2.72896(14) no 2_655
H67 H49B 2.92976(19) no 2_655
H67A H31 3.40897(19) no 2_755
H67A H35B 2.99154(14) no 2_755
H67A C40 2.965(2) no .
H67A H40 2.43295(15) no .
H67A H42 3.27377(17) no .
C6L H33 3.471(15) no 7_756
C6L H35A 3.527(15) no 2_755
C6L H35B 3.516(15) no 2_755
C6L H40 3.268(14) no .
C6L H42 3.262(14) no .
H68 C33 3.420(2) no 7_756
H68 H33 3.10929(16) no 7_756
H68 C35 3.318(3) no 2_755
H68 H35A 2.74422(15) no 2_755
H68 H35B 3.0230(2) no 2_755
H68 H42 3.14260(17) no .
H68 C1B 3.45(3) no 8_556
H68 Cl2B 3.128(19) no 8_556
H68 Cl3B 2.73(3) no 8_556
H68A H38 3.18837(16) no 8_456
H68A C40 3.384(2) no .
H68A H40 2.57381(11) no .
H68A C42 3.256(3) no .
H68A H42 2.65598(19) no .
H68A H42B 3.11473(14) no .
H68A Cl2B 3.566(19) no 8_556
H68A Cl3B 2.60(3) no 8_556
H68B C32 3.493(2) no 7_756
H68B C33 3.413(2) no 7_756
H68B H33 3.1565(2) no 7_756
H68B C35 3.352(3) no 7_756
H68B H35 3.11838(15) no 7_756
H68B H35B 3.0167(2) no 7_756
H68B H38 3.4361(2) no 8_456
H68B Cl3B 2.30(2) no 8_556
C1M H35 3.52(3) no 7_756
H77 C35 3.580(3) no 7_756
H77 H35 2.89757(15) no 7_756
H77 H35B 3.5697(2) no 7_756
H77 C42 3.407(3) no 8_456
H77 H42 2.96694(14) no 8_456
H77 H42A 3.03680(17) no 8_456
H78 H12 3.45344(16) no 1_455
H78 H35 3.5947(2) no 7_756
H78 C43 3.435(2) no 2_655
H78 C44 3.411(2) no 2_655
H78 C45 3.443(2) no 2_655
H78 C46 3.507(2) no 2_655
H78 C47 3.517(2) no 2_655
H78 C48 3.503(2) no 2_655
H79 C15 2.913(2) no 1_455
H79 H15 3.26339(15) no 1_455
H79 C16 3.095(2) no 1_455
H79 C17 3.407(2) no 1_455
H79 C18 3.581(2) no 1_455
H79 C19 3.409(2) no 1_455
H79 C20 3.078(2) no 1_455
H79 H22 3.33794(19) no 1_455
C2M H12 3.59(3) no 1_455
C2M H36 2.92(2) no 2_655
H80 C12 3.101(2) no 1_455
H80 H12 2.78853(19) no 1_455
H80 H14 3.52027(16) no 1_455
H80 C36 3.015(2) no 2_655
H80 H36 2.29046(13) no 2_655
H80 C43 3.422(2) no 2_655
H80 H43 3.3529(2) no 2_655
H80 C44 3.519(2) no 2_655
H81 C35 3.207(3) no 7_756
H81 H35 2.91991(15) no 7_756
H81 H35A 2.78470(17) no 7_756
H81 H35B 3.4219(2) no 7_756
H81 C36 2.935(2) no 2_655
H81 H36 2.64945(16) no 2_655
H81 C37 3.595(2) no 2_655
H81 C41 3.442(2) no 2_655
H81 H42 3.54311(18) no 8_456
C3M H15 3.397(18) no 1_455
C3M H22 3.467(18) no 1_455
H82 H42 3.54218(17) no 8_456
H83 C15 3.174(2) no 1_455
H83 H15 2.74961(18) no 1_455
H83 C22 3.401(2) no 1_455
H83 H22 2.48175(15) no 1_455
C4M H15 3.35(3) no 1_455
H84 C26 3.504(2) no 2_655
H84 H26 3.0782(2) no 2_655
H84 C27 3.479(2) no 2_655
H84 C29 3.147(2) no 2_655
H84 H29 3.4414(2) no 2_655
H84 C30 3.016(2) no 2_655
H84 C31 3.406(2) no 2_655
H85 C8 2.6982(17) no 1_455
H85 H8 3.1435(2) no 1_455
H85 C9 3.014(2) no 1_455
H85 C10 3.182(2) no 1_455
H85 C11 3.135(2) no 1_455
H85 C12 2.872(2) no 1_455
H85 H12 3.41533(16) no 1_455
H85 C13 2.631(2) no 1_455
H85 C15 3.449(2) no 1_455
H85 H15 2.92686(13) no 1_455
H85 C16 3.397(2) no 1_455
C5M H1 3.328(17) no 1_455
C5M H14 3.465(17) no 2_645
C5M H26 3.272(17) no 2_655
H86 C1 3.026(2) no 1_455
H86 H1 2.38764(16) no 1_455
H86 C6 3.4498(18) no 1_455
H86 C8 3.2637(18) no 1_455
H86 H8 3.26429(18) no 1_455
H86 C9 3.250(2) no 1_455
H86 H14 3.4837(2) no 2_645
H86 H14A 3.56911(18) no 2_645
H86 H14B 3.4311(2) no 2_645
H86 H15 3.5960(2) no 1_455
H86 H26 3.08950(15) no 2_655
H86 H28A 3.4547(2) no 2_655
H86 H50 3.07640(17) no 1_455
H87 H1 3.5009(2) no 1_455
H87 C14 3.179(2) no 2_645
H87 H14 2.62277(15) no 2_645
H87 H14A 3.11262(15) no 2_645
H87 H14B 3.30953(16) no 2_645
H87 H15 3.19764(18) no 1_455
H87 H22 3.3779(2) no 1_455
H87 H29 2.87776(15) no 1_455
H87 H36 3.57736(19) no 1_455
H87 H43 3.29541(19) no 1_455
C6M H26 2.74(3) no 2_655
C6M H43 3.21(3) no 1_455
H88 H26 3.56452(17) no 2_655
H88 C36 3.105(2) no 1_455
H88 H36 3.4835(2) no 1_455
H88 C37 3.421(2) no 1_455
H88 C39 3.550(2) no 1_455
H88 C40 3.256(2) no 1_455
H88 C41 3.028(2) no 1_455
H88 H43 3.29358(15) no 1_455
H89 H26 2.84635(19) no 2_655
H89 H28A 3.31717(15) no 2_655
H89 C41 3.335(2) no 1_455
H89 C43 2.913(2) no 1_455
H89 H43 2.48934(16) no 1_455
H89 C44 3.309(2) no 1_455
H89 H50 2.78532(16) no 1_455
H90 C26 2.898(2) no 2_655
H90 H26 1.99921(9) no 2_655
H90 C27 3.522(2) no 2_655
H90 C30 3.272(2) no 2_655
H90 C31 2.864(2) no 2_655
H90 H31 2.65331(13) no 2_655
H90 C32 3.540(2) no 2_655
H90 H35B 3.5100(2) no 2_655
C1A H26 3.580(9) no 2_655
C1A H62 3.510(9) no 1_455
H75 H26 3.44787(19) no 2_655
H75 C29 3.061(2) no 2_655
H75 C30 2.933(2) no 2_655
H75 C31 2.836(2) no 2_655
H75 H31 3.3284(2) no 2_655
H75 C32 2.886(2) no 2_655
H75 C33 2.989(2) no 2_655
H75 H33 3.54220(19) no 2_655
H75 C34 3.090(2) no 2_655
H75 H35B 3.55134(19) no 2_655
Cl1A H26 3.266(2) no 2_655
Cl1A H31 3.480(2) no 2_655
Cl1A H35B 3.307(2) no 2_655
Cl1A H62 2.043(2) no 1_455
Cl1A H62A 3.217(2) no 1_455
Cl1A H62B 2.711(2) no 1_455
Cl2A H15 3.338(3) no 1_455
Cl2A H26 3.365(3) no 2_655
Cl2A H57B 3.235(3) no .
Cl3A H22 3.566(3) no 1_455
Cl3A H29 3.477(3) no 1_455
Cl3A H42 3.337(3) no 8_456
Cl3A H42B 3.397(3) no 8_456
Cl3A H57A 3.398(3) no .
Cl3A H57B 3.467(3) no .
C1B H68 3.45(3) no 8_456
H76 C26 3.580(2) no 2_655
H76 H26 3.2457(2) no 2_655
H76 C27 3.269(2) no 2_655
H76 C29 2.460(2) no 2_655
H76 H29 2.8477(2) no 2_655
H76 C30 2.515(2) no 2_655
H76 C31 2.932(2) no 2_655
H76 H31 3.5138(2) no 2_655
H76 C32 3.270(2) no 2_655
H76 C33 3.196(2) no 2_655
H76 C34 2.829(2) no 2_655
H76 H36 3.19436(17) no 2_655
Cl1B H1 3.388(15) no 1_455
Cl1B H14 3.595(19) no 2_645
Cl1B H15 3.53(2) no 1_455
Cl1B H26 3.28(2) no 2_655
Cl2B H15 3.54(2) no 1_455
Cl2B H22 3.44(2) no 1_455
Cl2B H63 3.45(3) no .
Cl2B H63B 3.36(3) no .
Cl2B H68 3.128(19) no 8_456
Cl2B H68A 3.566(19) no 8_456
Cl3B H68 2.73(3) no 8_456
Cl3B H68A 2.60(3) no 8_456
Cl3B H68B 2.30(2) no 8_456

loop_
_geom_torsion_atom_site_label_1
_geom_torsion_atom_site_label_2
_geom_torsion_atom_site_label_3
_geom_torsion_atom_site_label_4
_geom_torsion
_geom_torsion_publ_flag
C2 C1 C6 C5 0.7(3) no
C2 C1 C6 C9 -179.19(15) no
C6 C1 C2 C3 0.6(3) no
C6 C1 C2 C55 -174.44(15) no
C1 C2 C3 C4 -2.3(3) no
C1 C2 C55 C50 48.3(2) no
C1 C2 C55 C54 -136.10(18) no
C3 C2 C55 C50 -126.68(17) no
C3 C2 C55 C54 48.9(2) no
C55 C2 C3 C4 172.81(15) no
C2 C3 C4 C5 2.7(3) no
C2 C3 C4 C7 -173.85(14) no
C3 C4 C5 C6 -1.4(3) no
C7 C4 C5 C6 175.14(16) no
C4 C5 C6 C1 -0.2(3) no
C4 C5 C6 C9 179.64(15) no
C1 C6 C9 C8 39.9(3) no
C1 C6 C9 C10 -141.43(18) no
C5 C6 C9 C8 -139.95(18) no
C5 C6 C9 C10 38.7(3) no
C9 C8 C13 C12 0.2(3) no
C9 C8 C13 C16 -179.16(16) no
C13 C8 C9 C6 176.17(16) no
C13 C8 C9 C10 -2.5(3) no
C6 C9 C10 C11 -175.91(16) no
C8 C9 C10 C11 2.8(3) no
C9 C10 C11 C12 -0.8(3) no
C9 C10 C11 C14 179.58(17) no
C10 C11 C12 C13 -1.6(3) no
C14 C11 C12 C13 178.04(18) no
C11 C12 C13 C8 1.9(3) no
C11 C12 C13 C16 -178.74(17) no
C8 C13 C16 C15 -48.1(3) no
C8 C13 C16 C17 130.11(19) no
C12 C13 C16 C15 132.5(2) no
C12 C13 C16 C17 -49.3(3) no
C16 C15 C20 C19 -1.5(3) no
C16 C15 C20 C23 178.80(17) no
C20 C15 C16 C13 178.62(17) no
C20 C15 C16 C17 0.3(3) no
C13 C16 C17 C18 -176.98(17) no
C15 C16 C17 C18 1.3(3) no
C16 C17 C18 C19 -1.7(3) no
C16 C17 C18 C21 176.85(17) no
C17 C18 C19 C20 0.5(3) no
C21 C18 C19 C20 -178.05(18) no
C18 C19 C20 C15 1.0(3) no
C18 C19 C20 C23 -179.25(17) no
C15 C20 C23 C22 -37.8(3) no
C15 C20 C23 C24 145.07(18) no
C19 C20 C23 C22 142.50(18) no
C19 C20 C23 C24 -34.7(3) no
C23 C22 C27 C26 -1.8(3) no
C23 C22 C27 C30 173.83(16) no
C27 C22 C23 C20 -176.50(16) no
C27 C22 C23 C24 0.7(3) no
C20 C23 C24 C25 176.88(16) no
C22 C23 C24 C25 -0.3(3) no
C23 C24 C25 C26 1.1(3) no
C23 C24 C25 C28 -175.83(16) no
C24 C25 C26 C27 -2.2(3) no
C28 C25 C26 C27 174.70(18) no
C25 C26 C27 C22 2.5(3) no
C25 C26 C27 C30 -173.12(17) no
C22 C27 C30 C29 45.7(3) no
C22 C27 C30 C31 -133.0(2) no
C26 C27 C30 C29 -138.8(2) no
C26 C27 C30 C31 42.6(3) no
C30 C29 C34 C33 0.9(3) no
C30 C29 C34 C37 -177.76(18) no
C34 C29 C30 C27 -179.99(18) no
C34 C29 C30 C31 -1.3(3) no
C27 C30 C31 C32 179.40(17) no
C29 C30 C31 C32 0.7(3) no
C30 C31 C32 C33 0.4(3) no
C30 C31 C32 C35 -179.76(18) no
C31 C32 C33 C34 -0.8(3) no
C35 C32 C33 C34 179.3(2) no
C32 C33 C34 C29 0.2(3) no
C32 C33 C34 C37 178.86(19) no
C29 C34 C37 C36 42.8(3) no
C29 C34 C37 C38 -139.3(2) no
C33 C34 C37 C36 -135.8(2) no
C33 C34 C37 C38 42.1(3) no
C37 C36 C41 C40 0.7(3) no
C37 C36 C41 C44 -177.80(19) no
C41 C36 C37 C34 177.06(19) no
C41 C36 C37 C38 -0.9(3) no
C34 C37 C38 C39 -177.71(19) no
C36 C37 C38 C39 0.3(3) no
C37 C38 C39 C40 0.6(3) no
C37 C38 C39 C42 -179.15(19) no
C38 C39 C40 C41 -0.9(3) no
C42 C39 C40 C41 178.89(19) no
C39 C40 C41 C36 0.2(3) no
C39 C40 C41 C44 178.74(19) no
C36 C41 C44 C43 -40.8(3) no
C36 C41 C44 C45 138.8(2) no
C40 C41 C44 C43 140.7(2) no
C40 C41 C44 C45 -39.7(3) no
C44 C43 C48 C47 -0.6(3) no
C44 C43 C48 C51 176.84(18) no
C48 C43 C44 C41 179.23(18) no
C48 C43 C44 C45 -0.4(3) no
C41 C44 C45 C46 -178.79(19) no
C43 C44 C45 C46 0.8(3) no
C44 C45 C46 C47 -0.3(3) no
C44 C45 C46 C49 -179.51(19) no
C45 C46 C47 C48 -0.7(3) no
C49 C46 C47 C48 178.5(2) no
C46 C47 C48 C43 1.2(3) no
C46 C47 C48 C51 -176.30(18) no
C43 C48 C51 C50 -44.5(3) no
C43 C48 C51 C52 139.24(19) no
C47 C48 C51 C50 132.89(19) no
C47 C48 C51 C52 -43.3(3) no
C51 C50 C55 C2 173.91(15) no
C51 C50 C55 C54 -1.8(3) no
C55 C50 C51 C48 -174.06(15) no
C55 C50 C51 C52 2.3(3) no
C48 C51 C52 C53 175.83(16) no
C50 C51 C52 C53 -0.4(3) no
C51 C52 C53 C54 -1.8(3) no
C51 C52 C53 C56 178.29(16) no
C52 C53 C54 C55 2.3(3) no
C56 C53 C54 C55 -177.80(17) no
C53 C54 C55 C2 -176.14(16) no
C53 C54 C55 C50 -0.5(3) no
C1K C2K C3K C4K 178.5(5) no
C2K C3K C4K C5K -165.5(5) no
C3K C4K C5K C6K -124.3(7) no
C1L C2L C3L C4L 47.5(14) no
C2L C3L C4L C5L -164.0(8) no
C3L C4L C5L C6L -170.8(7) no
C1M C2M C3M C4M -122(2) no
C2M C3M C4M C5M 167(2) no
C3M C4M C5M C6M 95(3) no
